data_4337509
loop_
_publ_author_name
'Holland, Michael'
'Donakowski, Martin D.'
'Pozzi, Eric A.'
'Rasmussen, Andrew M.'
'Tran, Thanh Thao'
'Pease-Dodson, Shannon E'
'Halasyamani, P. Shiv'
'Seideman, Tamar'
'Van Duyne, Richard P.'
'Poeppelmeier, Kenneth R.'

_publ_section_title
;
 Polar alignment of \L-shaped basic building units within transition metal
 oxide fluoride materials.
;
_journal_issue 1
_journal_name_full 'Inorganic chemistry'
_journal_page_first 221
_journal_page_last 228
_journal_paper_doi 10.1021/ic402177j
_journal_volume 53
_journal_year 2014
_chemical_absolute_configuration ad
_chemical_formula_moiety '3(F7 Mo2 O4), 2(Br), 10(K)'
_chemical_formula_sum 'Br2 F21 K10 Mo6 O12'
_chemical_formula_weight 1717.46
_space_group_crystal_system orthorhombic
_space_group_IT_number 31
_space_group_name_Hall 'P 2ac -2'
_symmetry_space_group_name_Hall 'P 2ac -2'
_symmetry_space_group_name_H-M 'P m n 21'
_atom_sites_solution_primary direct
_atom_sites_solution_secondary difmap
_audit_creation_date 2012-11-15
_audit_creation_method
;
  Olex2 1.2
  (compiled Nov  5 2012 18:25:38, GUI svn.r4372)
;
_cell_angle_alpha 90.00
_cell_angle_beta 90.00
_cell_angle_gamma 90.00
_cell_formula_units_Z 2
_cell_length_a 20.0790(6)
_cell_length_b 7.7580(2)
_cell_length_c 11.4836(3)
_cell_measurement_reflns_used 2898
_cell_measurement_temperature 99.99
_cell_measurement_theta_max 35.51
_cell_measurement_theta_min 3.76
_cell_volume 1788.83(8)
_computing_cell_refinement 'SAINT V7.23A (Bruker, 2005)'
_computing_data_collection 'APEX2 V2.1-4 (Bruker, 2007)'
_computing_data_reduction 'Bruker SAINT'
_computing_molecular_graphics
;
O. V. Dolomanov, L. J. Bourhis, R. J. Gildea, J. A. K. Howard and H. Puschmann,
OLEX2: a complete structure solution, refinement and analysis program.
J. Appl. Cryst. (2009). 42, 339-341.
;
_computing_publication_material
;
O. V. Dolomanov, L. J. Bourhis, R. J. Gildea, J. A. K. Howard and H. Puschmann,
OLEX2: a complete structure solution, refinement and analysis program.
J. Appl. Cryst. (2009). 42, 339-341.
;
_computing_structure_refinement
;
XL, G.M. Sheldrick, Acta Cryst.
(2008). A64, 112-122
;
_computing_structure_solution
;
XS, G.M. Sheldrick, Acta Cryst.
(2008). A64, 112-122
;
_diffrn_ambient_temperature 99.99
_diffrn_detector_area_resol_mean 8
_diffrn_measured_fraction_theta_full 0.996
_diffrn_measured_fraction_theta_max 0.739
_diffrn_measurement_device_type 'Bruker Kappa APEX CCD area detector'
_diffrn_measurement_method '\w and \f scans'
_diffrn_radiation_monochromator graphite
_diffrn_radiation_type MoK\a
_diffrn_radiation_wavelength 0.71073
_diffrn_reflns_av_R_equivalents 0.0000
_diffrn_reflns_av_unetI/netI 0.0263
_diffrn_reflns_limit_h_max 35
_diffrn_reflns_limit_h_min 0
_diffrn_reflns_limit_k_max 12
_diffrn_reflns_limit_k_min 0
_diffrn_reflns_limit_l_max 20
_diffrn_reflns_limit_l_min 0
_diffrn_reflns_number 5391
_diffrn_reflns_theta_full 25.00
_diffrn_reflns_theta_max 38.66
_diffrn_reflns_theta_min 2.03
_diffrn_source 'sealed tube'
_diffrn_standards_number 0
_exptl_absorpt_coefficient_mu 5.587
_exptl_absorpt_correction_T_max 1
_exptl_absorpt_correction_T_min 0.4939
_exptl_absorpt_correction_type multi-scan
_exptl_absorpt_process_details
;
 TWINABS-2008/4 (Bruker,2010) was used for absorption correction.
 
For component 1:
 wR2(int) was 0.0687 before and 0.0464 after correction.
 The Ratio of minimum to maximum transmission not present.
 The \l/2 correction factor is Not present
 
For component 2:
 wR2(int) was 0.0642 before and 0.0460 after correction.
 The Ratio of minimum to maximum transmission not present.
 The \l/2 correction factor is Not present
 
For component 3:
 wR2(int) was 0.0821 before and 0.0512 after correction.
 The Ratio of minimum to maximum transmission is 0.79.
 The \l/2 correction factor is Not present
;
_exptl_crystal_colour 'clear orange'
_exptl_crystal_colour_lustre clear
_exptl_crystal_colour_primary orange
_exptl_crystal_density_diffrn 3.189
_exptl_crystal_density_method 'not measured'
_exptl_crystal_description block
_exptl_crystal_F_000 1594
_exptl_crystal_size_max 0.147
_exptl_crystal_size_mid 0.069
_exptl_crystal_size_min 0.044
_refine_diff_density_max 3.989
_refine_diff_density_min -4.609
_refine_diff_density_rms 0.340
_refine_ls_abs_structure_details 'Flack H D (1983), Acta Cryst. A39, 876-881'
_refine_ls_abs_structure_Flack 0.03(3)
_refine_ls_extinction_method none
_refine_ls_goodness_of_fit_ref 1.231
_refine_ls_matrix_type full
_refine_ls_number_parameters 250
_refine_ls_number_reflns 6426
_refine_ls_number_restraints 1
_refine_ls_restrained_S_all 1.231
_refine_ls_R_factor_all 0.0467
_refine_ls_R_factor_gt 0.0434
_refine_ls_shift/su_max 0.000
_refine_ls_shift/su_mean 0.000
_refine_ls_structure_factor_coef Fsqd
_refine_ls_weighting_details 'calc w=1/[\s^2^(Fo^2^)+(0.1000P)^2^+0.0000P] where P=(Fo^2^+2Fc^2^)/3'
_refine_ls_weighting_scheme calc
_refine_ls_wR_factor_gt 0.1385
_refine_ls_wR_factor_ref 0.1421
_reflns_number_gt 6167
_reflns_number_total 5391
_reflns_threshold_expression >2sigma(I)
_cod_data_source_file ic402177j_si_006.cif
_cod_data_source_block Compound_6
_cod_depositor_comments
;
The following automatic conversions were performed:

'_exptl_absorpt_correction_type' value 'multiscan' changed to
'multi-scan' according to
/usr/data/users/saulius/automatic-downloads/current/ACS/lib/dictionaries/cif_core.dic
dictionary named 'cif_core.dic' version 2.4.2 from 2011-04-26.

Automatic conversion script
Id: cif_fix_values 2281 2013-09-26 08:29:07Z andrius 
;
_cod_database_code 4337509
_olex2_refinement_description
;
1. Shared sites
{F1, O1}
{F3, O3}
{F4, O4}
{F5, O5}
{F6, O6}
{F7, O7}
{F8, O8}
{F10, O10}
{F11, O11}
{F12, O12}
{F13, O13}
{F15, O15}
2. Uiso/Uaniso restraints and constraints
Uanis(F1) = Uanis(O1)
Uanis(F3) = Uanis(O3)
Uanis(F4) = Uanis(O4)
Uanis(F5) = Uanis(O5)
Uanis(F6) = Uanis(O6)
Uanis(F7) = Uanis(O7)
Uanis(F8) = Uanis(O8)
Uanis(F10) = Uanis(O10)
Uanis(F11) = Uanis(O11)
Uanis(F12) = Uanis(O12)
Uanis(F13) = Uanis(O13)
Uanis(F15) = Uanis(O15)
3. Others
 Fixed Sof: Br1(0.25) Br3(0.25) F1(0.75) F3(0.75) F4(0.75) F5(0.75) F6(0.75)
 F7(0.75) F8(0.75) F10(0.75) F11(0.75) F12(0.75) F13(0.75) F15(0.75) O1(0.25)
 O3(0.25) O4(0.25) O5(0.25) O6(0.25) O7(0.25) O8(0.25) O10(0.25) O11(0.25)
 O12(0.25) O13(0.25) O15(0.25)
;

loop_
_space_group_symop_id
_symmetry_equiv_pos_as_xyz
1 'x, y, z'
2 '-x+1/2, -y, z+1/2'
3 '-x, y, z'
4 'x+1/2, -y, z+1/2'

loop_
_atom_site_label
_atom_site_type_symbol
_atom_site_fract_x
_atom_site_fract_y
_atom_site_fract_z
_atom_site_U_iso_or_equiv
_atom_site_adp_type
_atom_site_occupancy
_atom_site_symmetry_multiplicity
_atom_site_calc_flag
_atom_site_refinement_flags
Mo1 Mo 0.19783(4) 0.05027(9) 0.46809(8) 0.01014(14) Uani 1 1 d .
Mo2 Mo 0.30140(5) 0.51481(8) 0.36119(9) 0.01049(14) Uani 1 1 d .
Mo3 Mo 0.0000 0.03390(12) 0.05543(11) 0.0091(2) Uani 1 2 d S
Mo4 Mo 0.0000 0.57431(11) 0.27168(10) 0.00885(17) Uani 1 2 d S
Br1 Br 0.5000 0.9069(17) 0.1700(5) 0.085(3) Uani 0.50 2 d SP
Br2 Br 0.5000 0.2681(9) 0.1676(2) 0.0965(19) Uani 1 2 d S
Br3 Br 0.5000 0.5966(19) 0.1737(4) 0.096(4) Uani 0.50 2 d SP
K1 K 0.17376(10) 0.2638(2) 0.17807(19) 0.0110(3) Uani 1 1 d .
K2 K 0.34364(11) 0.2322(2) 0.64455(18) 0.0107(3) Uani 1 1 d .
K3 K 0.35538(13) 0.0441(3) 0.2803(2) 0.0192(5) Uani 1 1 d .
K4 K 0.37092(13) 0.4713(3) 0.0136(2) 0.0165(4) Uani 1 1 d .
K5 K 0.0000 0.0471(4) 0.3957(4) 0.0215(7) Uani 1 2 d S
K6 K 0.5000 0.4312(3) 0.4429(3) 0.0153(6) Uani 1 2 d S
F1 F 0.0658(3) 0.7256(7) 0.3372(6) 0.0119(11) Uani 0.75 1 d P
F2 F 0.2554(3) 0.2592(7) 0.3884(6) 0.0168(13) Uani 1 1 d .
F3 F 0.0696(4) 0.4827(6) 0.1724(6) 0.0102(13) Uani 0.75 1 d P
F4 F 0.1240(3) 0.1913(8) 0.4090(6) 0.0151(12) Uani 0.75 1 d P
F5 F 0.2003(3) 0.2021(8) 0.6033(6) 0.0162(12) Uani 0.75 1 d P
F6 F 0.2121(3) 0.5573(7) 0.3015(7) 0.0146(13) Uani 0.75 1 d P
F7 F 0.2870(3) -0.0235(8) 0.5148(7) 0.0132(12) Uani 0.75 1 d P
F8 F 0.2347(4) 0.4438(8) 0.0167(7) 0.0189(14) Uani 0.75 1 d P
F10 F 0.2890(4) 0.0330(8) 0.8111(6) 0.0132(12) Uani 0.75 1 d P
F11 F 0.3244(4) 0.3929(8) 0.2211(7) 0.0213(14) Uani 0.75 1 d P
F12 F 0.3735(3) 0.3946(8) 0.4415(7) 0.0187(14) Uani 0.75 1 d P
F13 F 0.0673(4) -0.0774(8) -0.0368(7) 0.0196(14) Uani 0.75 1 d P
F14 F 0.0000 0.7725(8) 0.1336(8) 0.0112(15) Uani 1 2 d S
F15 F 0.0670(3) 0.0641(8) 0.1757(6) 0.0146(12) Uani 0.75 1 d P
O1 O 0.0658(3) 0.7256(7) 0.3372(6) 0.0119(11) Uani 0.25 1 d P
O3 O 0.0696(4) 0.4827(6) 0.1724(6) 0.0102(13) Uani 0.25 1 d P
O4 O 0.1240(3) 0.1913(8) 0.4090(6) 0.0151(12) Uani 0.25 1 d P
O5 O 0.2003(3) 0.2021(8) 0.6033(6) 0.0162(12) Uani 0.25 1 d P
O6 O 0.2121(3) 0.5573(7) 0.3015(7) 0.0146(13) Uani 0.25 1 d P
O7 O 0.2870(3) -0.0235(8) 0.5148(7) 0.0132(12) Uani 0.25 1 d P
O8 O 0.2347(4) 0.4438(8) 0.0167(7) 0.0189(14) Uani 0.25 1 d P
O10 O 0.2890(4) 0.0330(8) 0.8111(6) 0.0132(12) Uani 0.25 1 d P
O11 O 0.3244(4) 0.3929(8) 0.2211(7) 0.0213(14) Uani 0.25 1 d P
O12 O 0.3735(3) 0.3946(8) 0.4415(7) 0.0187(14) Uani 0.25 1 d P
O13 O 0.0673(4) -0.0774(8) -0.0368(7) 0.0196(14) Uani 0.25 1 d P
O15 O 0.0670(3) 0.0641(8) 0.1757(6) 0.0146(12) Uani 0.25 1 d P
O16 O 0.3391(5) 0.7049(9) 0.3391(8) 0.0219(17) Uani 1 1 d .
O17 O 0.1529(5) -0.1170(10) 0.5295(8) 0.0232(18) Uani 1 1 d .
O18 O 0.0000 0.2330(13) -0.0085(12) 0.019(2) Uani 1 2 d S
O19 O 0.0000 0.4183(13) 0.3813(13) 0.020(2) Uani 1 2 d S

loop_
_atom_site_aniso_label
_atom_site_aniso_U_11
_atom_site_aniso_U_22
_atom_site_aniso_U_33
_atom_site_aniso_U_23
_atom_site_aniso_U_13
_atom_site_aniso_U_12
Mo1 0.0119(3) 0.0108(2) 0.0077(4) 0.0004(2) -0.0008(3) -0.0011(2)
Mo2 0.0121(4) 0.0090(2) 0.0104(4) 0.0002(3) -0.0012(4) -0.0008(2)
Mo3 0.0105(5) 0.0084(3) 0.0084(6) 0.0005(3) 0.000 0.000
Mo4 0.0084(4) 0.0097(3) 0.0084(5) 0.0010(3) 0.000 0.000
Br1 0.0137(19) 0.230(11) 0.010(2) -0.009(4) 0.000 0.000
Br2 0.0149(10) 0.256(6) 0.0190(12) 0.007(2) 0.000 0.000
Br3 0.021(2) 0.257(13) 0.009(2) 0.013(4) 0.000 0.000
K1 0.0117(8) 0.0100(5) 0.0112(9) -0.0008(5) 0.0007(7) -0.0007(5)
K2 0.0112(8) 0.0106(5) 0.0103(9) -0.0019(5) 0.0020(6) -0.0038(5)
K3 0.0245(11) 0.0159(7) 0.0174(11) 0.0027(7) -0.0083(9) -0.0016(6)
K4 0.0208(11) 0.0153(7) 0.0134(10) 0.0018(7) 0.0039(9) -0.0001(6)
K5 0.0183(15) 0.0157(12) 0.030(2) -0.0014(11) 0.000 0.000
K6 0.0160(13) 0.0140(10) 0.0160(16) -0.0009(9) 0.000 0.000
F1 0.011(3) 0.016(2) 0.009(3) -0.0029(19) -0.006(2) -0.0030(17)
F2 0.019(3) 0.012(2) 0.019(3) 0.0032(19) -0.003(2) -0.0057(18)
F3 0.013(3) 0.0091(19) 0.008(3) -0.0054(17) -0.001(2) 0.0032(17)
F4 0.022(3) 0.017(2) 0.007(3) -0.0004(19) -0.007(2) 0.010(2)
F5 0.017(3) 0.020(2) 0.012(3) -0.007(2) -0.004(2) -0.002(2)
F6 0.016(3) 0.013(2) 0.015(4) 0.0003(19) -0.004(2) 0.0021(19)
F7 0.014(3) 0.0110(19) 0.015(3) -0.0061(19) -0.012(3) 0.0012(18)
F8 0.027(4) 0.021(3) 0.009(3) 0.007(2) -0.005(3) -0.009(2)
F10 0.021(3) 0.011(2) 0.007(3) 0.0063(18) 0.000(3) -0.0016(19)
F11 0.031(4) 0.016(2) 0.017(4) -0.002(2) 0.014(3) 0.006(2)
F12 0.010(3) 0.024(3) 0.022(4) 0.009(2) -0.004(2) 0.003(2)
F13 0.027(3) 0.019(2) 0.013(3) -0.004(2) 0.015(3) 0.007(2)
F14 0.016(4) 0.007(3) 0.011(4) 0.001(2) 0.000 0.000
F15 0.015(3) 0.021(3) 0.008(3) 0.000(2) -0.009(2) -0.009(2)
O1 0.011(3) 0.016(2) 0.009(3) -0.0029(19) -0.006(2) -0.0030(17)
O3 0.013(3) 0.0091(19) 0.008(3) -0.0054(17) -0.001(2) 0.0032(17)
O4 0.022(3) 0.017(2) 0.007(3) -0.0004(19) -0.007(2) 0.010(2)
O5 0.017(3) 0.020(2) 0.012(3) -0.007(2) -0.004(2) -0.002(2)
O6 0.016(3) 0.013(2) 0.015(4) 0.0003(19) -0.004(2) 0.0021(19)
O7 0.014(3) 0.0110(19) 0.015(3) -0.0061(19) -0.012(3) 0.0012(18)
O8 0.027(4) 0.021(3) 0.009(3) 0.007(2) -0.005(3) -0.009(2)
O10 0.021(3) 0.011(2) 0.007(3) 0.0063(18) 0.000(3) -0.0016(19)
O11 0.031(4) 0.016(2) 0.017(4) -0.002(2) 0.014(3) 0.006(2)
O12 0.010(3) 0.024(3) 0.022(4) 0.009(2) -0.004(2) 0.003(2)
O13 0.027(3) 0.019(2) 0.013(3) -0.004(2) 0.015(3) 0.007(2)
O15 0.015(3) 0.021(3) 0.008(3) 0.000(2) -0.009(2) -0.009(2)
O16 0.033(5) 0.016(3) 0.017(4) 0.006(3) -0.004(3) -0.007(3)
O17 0.034(5) 0.019(3) 0.017(4) 0.005(3) -0.006(3) -0.010(3)
O18 0.019(5) 0.014(4) 0.024(7) 0.010(4) 0.000 0.000
O19 0.014(5) 0.015(4) 0.032(8) 0.010(4) 0.000 0.000

loop_
_atom_type_symbol
_atom_type_description
_atom_type_scat_dispersion_real
_atom_type_scat_dispersion_imag
_atom_type_scat_source
Br Br -0.2901 2.4595 'International Tables Vol C Tables 4.2.6.8 and 6.1.1.4'
F F 0.0171 0.0103 'International Tables Vol C Tables 4.2.6.8 and 6.1.1.4'
K K 0.2009 0.2494 'International Tables Vol C Tables 4.2.6.8 and 6.1.1.4'
Mo Mo -1.6832 0.6857 'International Tables Vol C Tables 4.2.6.8 and 6.1.1.4'
O O 0.0106 0.0060 'International Tables Vol C Tables 4.2.6.8 and 6.1.1.4'

loop_
_geom_angle_atom_site_label_1
_geom_angle_atom_site_label_2
_geom_angle_atom_site_label_3
_geom_angle
_geom_angle_site_symmetry_1
_geom_angle_site_symmetry_3
K1 Mo1 K3 152.10(6) . 2
F2 Mo1 K1 51.00(18) . .
F2 Mo1 K3 133.05(18) . 2
F4 Mo1 K1 49.4(2) . .
F4 Mo1 K3 102.7(2) . 2
F4 Mo1 F2 80.9(3) . .
F5 Mo1 K1 116.3(2) . .
F5 Mo1 K3 51.3(2) . 2
F5 Mo1 F2 82.7(3) . .
F5 Mo1 F4 87.6(3) . .
F5 Mo1 F7 86.3(3) . .
F7 Mo1 K1 119.4(2) . .
F7 Mo1 K3 86.7(2) . 2
F7 Mo1 F2 81.2(3) . .
F7 Mo1 F4 161.7(3) . .
F10 Mo1 K1 48.5(2) 2_554 .
F10 Mo1 K3 148.3(2) 2_554 2
F10 Mo1 F2 77.6(3) 2_554 .
F10 Mo1 F4 88.1(3) 2_554 .
F10 Mo1 F5 160.2(3) 2_554 .
F10 Mo1 F7 91.9(3) 2_554 .
O10 Mo1 K1 48.5(2) 2_554 .
O10 Mo1 K3 148.3(2) 2_554 2
O10 Mo1 F2 77.6(3) 2_554 .
O10 Mo1 F4 88.1(3) 2_554 .
O10 Mo1 F5 160.2(3) 2_554 .
O10 Mo1 F7 91.9(3) 2_554 .
O10 Mo1 F10 0.0(3) 2_554 2_554
O17 Mo1 K1 128.7(3) . .
O17 Mo1 K3 47.7(3) . 2
O17 Mo1 F2 179.1(4) . .
O17 Mo1 F4 99.5(4) . .
O17 Mo1 F5 98.2(4) . .
O17 Mo1 F7 98.4(4) . .
O17 Mo1 F10 101.6(4) . 2_554
O17 Mo1 O10 101.6(4) . 2_554
K1 Mo2 K4 70.51(5) . 2_565
F2 Mo2 K1 49.04(18) . .
F2 Mo2 K4 65.70(17) . 2_565
F6 Mo2 K1 43.91(18) . .
F6 Mo2 K4 48.2(2) . 2_565
F6 Mo2 F2 79.5(3) . .
F6 Mo2 F8 87.3(3) . 2_565
F6 Mo2 F12 158.3(3) . .
F6 Mo2 O8 87.3(3) . 2_565
F8 Mo2 K1 109.6(2) 2_565 .
F8 Mo2 K4 41.6(2) 2_565 2_565
F8 Mo2 F2 82.1(3) 2_565 .
F11 Mo2 K1 56.9(2) . .
F11 Mo2 K4 127.3(2) . 2_565
F11 Mo2 F2 77.1(3) . .
F11 Mo2 F6 90.6(3) . .
F11 Mo2 F8 159.2(3) . 2_565
F11 Mo2 F12 89.0(3) . .
F11 Mo2 O8 159.2(3) . 2_565
F12 Mo2 K1 120.7(2) . .
F12 Mo2 K4 117.5(2) . 2_565
F12 Mo2 F2 79.3(3) . .
F12 Mo2 F8 85.5(3) . 2_565
F12 Mo2 O8 85.5(3) . 2_565
O8 Mo2 K1 109.6(2) 2_565 .
O8 Mo2 K4 41.6(2) 2_565 2_565
O8 Mo2 F2 82.1(3) 2_565 .
O8 Mo2 F8 0.0(5) 2_565 2_565
O16 Mo2 K1 131.6(3) . .
O16 Mo2 K4 116.5(3) . 2_565
O16 Mo2 F2 177.7(4) . .
O16 Mo2 F6 102.3(3) . .
O16 Mo2 F8 99.3(4) . 2_565
O16 Mo2 F11 101.4(4) . .
O16 Mo2 F12 99.0(4) . .
O16 Mo2 O8 99.3(4) . 2_565
K6 Mo3 K2 65.76(4) 2_554 4_454
F13 Mo3 K2 48.7(2) 3 4_454
F13 Mo3 K2 118.3(2) . 4_454
F13 Mo3 K6 52.5(2) 3 2_554
F13 Mo3 K6 52.5(2) . 2_554
F13 Mo3 F13 89.4(5) 3 .
F13 Mo3 F14 79.2(3) 3 1_545
F13 Mo3 F14 79.2(3) . 1_545
F13 Mo3 F15 87.6(3) 3 3
F13 Mo3 F15 158.9(3) . 3
F13 Mo3 F15 158.9(3) 3 .
F13 Mo3 F15 87.6(3) . .
F13 Mo3 O15 158.9(3) . 3
F13 Mo3 O15 87.6(3) 3 3
F14 Mo3 K2 53.76(3) 1_545 4_454
F14 Mo3 K6 43.6(2) 1_545 2_554
F15 Mo3 K2 47.1(2) 3 4_454
F15 Mo3 K2 115.8(2) . 4_454
F15 Mo3 K6 110.7(2) . 2_554
F15 Mo3 K6 110.7(2) 3 2_554
F15 Mo3 F14 79.8(2) . 1_545
F15 Mo3 F14 79.8(2) 3 1_545
F15 Mo3 F15 87.7(5) . 3
F15 Mo3 O15 87.7(5) . 3
O13 Mo3 K2 48.7(2) 3 4_454
O13 Mo3 K6 52.5(2) 3 2_554
O13 Mo3 F13 89.4(5) 3 .
O13 Mo3 F13 0.0(5) 3 3
O13 Mo3 F14 79.2(3) 3 1_545
O13 Mo3 F15 158.9(3) 3 .
O13 Mo3 F15 87.6(3) 3 3
O13 Mo3 O15 87.6(3) 3 3
O15 Mo3 K2 47.1(2) 3 4_454
O15 Mo3 K6 110.7(2) 3 2_554
O15 Mo3 F14 79.8(2) 3 1_545
O15 Mo3 F15 0.0(4) 3 3
O18 Mo3 K2 126.27(3) . 4_454
O18 Mo3 K6 134.9(5) . 2_554
O18 Mo3 F13 99.7(4) . .
O18 Mo3 F13 99.7(4) . 3
O18 Mo3 F14 178.5(5) . 1_545
O18 Mo3 F15 101.3(4) . .
O18 Mo3 F15 101.3(4) . 3
O18 Mo3 O13 99.7(4) . 3
O18 Mo3 O15 101.3(4) . 3
K2 Mo4 K2 112.60(6) 4_464 2_564
F1 Mo4 K2 118.73(18) 3 2_564
F1 Mo4 K2 48.4(2) . 2_564
F1 Mo4 K2 48.4(2) 3 4_464
F1 Mo4 K2 118.73(17) . 4_464
F1 Mo4 F1 86.9(4) . 3
F1 Mo4 F3 161.9(3) . 3
F1 Mo4 F3 87.6(3) 3 3
F1 Mo4 F3 87.6(3) . .
F1 Mo4 F3 161.9(3) 3 .
F1 Mo4 F14 81.7(2) . .
F1 Mo4 F14 81.7(2) 3 .
F1 Mo4 O1 86.9(4) . 3
F1 Mo4 O3 161.9(3) . 3
F1 Mo4 O3 87.6(3) 3 3
F3 Mo4 K2 121.2(2) 3 2_564
F3 Mo4 K2 47.04(17) . 2_564
F3 Mo4 K2 121.2(2) . 4_464
F3 Mo4 K2 47.04(17) 3 4_464
F3 Mo4 F3 92.3(4) 3 .
F3 Mo4 F14 80.4(2) 3 .
F3 Mo4 F14 80.4(2) . .
F14 Mo4 K2 56.32(3) . 2_564
F14 Mo4 K2 56.32(3) . 4_464
O1 Mo4 K2 118.73(18) 3 2_564
O1 Mo4 K2 48.4(2) 3 4_464
O1 Mo4 F1 0.0(3) 3 3
O1 Mo4 F3 161.9(3) 3 .
O1 Mo4 F3 87.6(3) 3 3
O1 Mo4 F14 81.7(2) 3 .
O1 Mo4 O3 87.6(3) 3 3
O3 Mo4 K2 121.2(2) 3 2_564
O3 Mo4 K2 47.04(17) 3 4_464
O3 Mo4 F3 92.3(4) 3 .
O3 Mo4 F3 0.0(4) 3 3
O3 Mo4 F14 80.4(2) 3 .
O19 Mo4 K2 123.68(3) . 4_464
O19 Mo4 K2 123.68(3) . 2_564
O19 Mo4 F1 98.1(4) . .
O19 Mo4 F1 98.1(4) . 3
O19 Mo4 F3 99.8(4) . .
O19 Mo4 F3 99.8(4) . 3
O19 Mo4 F14 179.7(5) . .
O19 Mo4 O1 98.1(4) . 3
O19 Mo4 O3 99.8(4) . 3
Br3 Br1 K3 108.2(2) . 1_565
Br3 Br1 K3 108.2(2) . 3_665
Br3 Br1 K5 97.5(3) . 2_564
K3 Br1 K3 120.7(3) 3_665 1_565
K5 Br1 K3 109.91(17) 2_564 1_565
K5 Br1 K3 109.91(17) 2_564 3_665
Br3 Br2 K3 118.02(12) . .
Br3 Br2 K3 118.02(12) . 3_655
Br3 Br2 K4 64.23(13) . 3_655
Br3 Br2 K4 64.23(13) . .
Br3 Br2 K6 66.63(17) . .
K3 Br2 K3 106.54(17) . 3_655
K4 Br2 K3 170.67(11) 3_655 .
K4 Br2 K3 170.67(11) . 3_655
K4 Br2 K3 78.67(6) 3_655 3_655
K4 Br2 K3 78.67(6) . .
K4 Br2 K4 95.15(15) . 3_655
K6 Br2 K3 81.18(7) . 3_655
K6 Br2 K3 81.18(7) . .
K6 Br2 K4 107.52(15) . .
K6 Br2 K4 107.52(15) . 3_655
Br1 Br3 Br2 177.4(3) . .
Br1 Br3 K4 106.4(3) . 3_655
Br1 Br3 K4 106.4(3) . .
Br1 Br3 K6 113.5(3) . .
Br2 Br3 K4 72.1(2) . 3_655
Br2 Br3 K4 72.1(2) . .
Br2 Br3 K6 69.0(3) . .
K4 Br3 K4 102.5(2) . 3_655
K4 Br3 K6 113.5(3) 3_655 .
K4 Br3 K6 113.5(3) . .
F3 K1 F6 73.28(18) . .
F3 K1 F7 129.1(2) . 2_554
F3 K1 F10 136.2(2) . 2_554
F3 K1 O7 129.1(2) . 2_554
F3 K1 O10 136.2(2) . 2_554
F6 K1 F10 108.25(19) . 2_554
F6 K1 O10 108.25(19) . 2_554
F7 K1 F6 144.9(2) 2_554 .
F7 K1 F10 75.2(2) 2_554 2_554
F7 K1 O10 75.2(2) 2_554 2_554
F8 K1 F3 90.6(2) . .
F8 K1 F6 78.2(2) . .
F8 K1 F7 75.3(2) . 2_554
F8 K1 F10 133.1(3) . 2_554
F8 K1 F15 133.1(2) . .
F8 K1 O7 75.3(2) . 2_554
F8 K1 O10 133.1(3) . 2_554
F15 K1 F3 74.9(2) . .
F15 K1 F6 135.0(2) . .
F15 K1 F7 80.1(2) . 2_554
F15 K1 F10 75.3(2) . 2_554
F15 K1 O7 80.1(2) . 2_554
F15 K1 O10 75.3(2) . 2_554
O7 K1 F6 144.9(2) 2_554 .
O7 K1 F7 0.0(4) 2_554 2_554
O7 K1 F10 75.2(2) 2_554 2_554
O7 K1 O10 75.2(2) 2_554 2_554
O10 K1 F10 0.00(14) 2_554 2_554
F3 K2 F1 55.73(17) 2_565 2_565
F3 K2 O1 55.73(17) 2_565 2_565
F6 K2 F1 71.2(2) 2_565 2_565
F6 K2 F3 72.8(2) 2_565 2_565
F6 K2 F7 129.5(2) 2_565 .
F6 K2 F10 72.6(2) 2_565 .
F6 K2 F12 112.8(2) 2_565 .
F6 K2 O1 71.2(2) 2_565 2_565
F6 K2 O3 72.8(2) 2_565 2_565
F7 K2 F1 139.85(19) . 2_565
F7 K2 F3 152.3(2) . 2_565
F7 K2 O1 139.85(19) . 2_565
F7 K2 O3 152.3(2) . 2_565
F10 K2 F1 77.1(2) . 2_565
F10 K2 F3 128.2(2) . 2_565
F10 K2 F7 78.5(2) . .
F10 K2 F12 164.9(2) . .
F10 K2 O1 77.1(2) . 2_565
F10 K2 O3 128.2(2) . 2_565
F12 K2 F1 117.85(19) . 2_565
F12 K2 F3 66.4(2) . 2_565
F12 K2 F7 87.7(2) . .
F12 K2 O1 117.85(19) . 2_565
F12 K2 O3 66.4(2) . 2_565
O1 K2 F1 0.0(3) 2_565 2_565
O3 K2 F1 55.73(17) 2_565 2_565
O3 K2 F3 0.0(3) 2_565 2_565
O3 K2 O1 55.73(17) 2_565 2_565
O6 K2 F1 71.2(2) 2_565 2_565
O6 K2 F3 72.8(2) 2_565 2_565
O6 K2 F6 0.0(3) 2_565 2_565
O6 K2 F7 129.5(2) 2_565 .
O6 K2 F10 72.6(2) 2_565 .
O6 K2 F12 112.8(2) 2_565 .
O6 K2 O1 71.2(2) 2_565 2_565
O6 K2 O3 72.8(2) 2_565 2_565
F2 K3 F5 113.5(2) . 2_554
F2 K3 F7 53.89(18) . .
F2 K3 F10 52.38(17) . 2_554
F2 K3 O5 113.5(2) . 2_554
F2 K3 O10 52.38(17) . 2_554
F2 K3 O17 105.7(2) . 2_554
F5 K3 F7 108.59(18) 2_554 .
F10 K3 F5 65.87(18) 2_554 2_554
F10 K3 F7 55.00(19) 2_554 .
F10 K3 O5 65.87(18) 2_554 2_554
F11 K3 F2 53.47(18) . .
F11 K3 F5 111.1(2) . 2_554
F11 K3 F7 105.9(2) . .
F11 K3 F10 90.4(2) . 2_554
F11 K3 O5 111.1(2) . 2_554
F11 K3 O10 90.4(2) . 2_554
F11 K3 O17 64.7(2) . 2_554
F13 K3 F2 90.6(2) 2 .
F13 K3 F5 145.5(2) 2 2_554
F13 K3 F7 65.1(2) 2 .
F13 K3 F10 120.0(2) 2 2_554
F13 K3 F11 103.0(2) 2 .
F13 K3 O5 145.5(2) 2 2_554
F13 K3 O10 120.0(2) 2 2_554
F13 K3 O16 88.1(2) 2 1_545
F13 K3 O17 143.0(3) 2 2_554
O5 K3 F5 0.0(4) 2_554 2_554
O5 K3 F7 108.59(18) 2_554 .
O10 K3 F5 65.87(18) 2_554 2_554
O10 K3 F7 55.00(19) 2_554 .
O10 K3 F10 0.0(2) 2_554 2_554
O10 K3 O5 65.87(18) 2_554 2_554
O13 K3 F2 90.6(2) 2 .
O13 K3 F5 145.5(2) 2 2_554
O13 K3 F7 65.1(2) 2 .
O13 K3 F10 120.0(2) 2 2_554
O13 K3 F11 103.0(2) 2 .
O13 K3 F13 0.0(4) 2 2
O13 K3 O5 145.5(2) 2 2_554
O13 K3 O10 120.0(2) 2 2_554
O13 K3 O16 88.1(2) 2 1_545
O13 K3 O17 143.0(3) 2 2_554
O16 K3 F2 111.5(2) 1_545 .
O16 K3 F5 60.7(2) 1_545 2_554
O16 K3 F7 64.2(2) 1_545 .
O16 K3 F10 70.2(2) 1_545 2_554
O16 K3 F11 160.6(3) 1_545 .
O16 K3 O5 60.7(2) 1_545 2_554
O16 K3 O10 70.2(2) 1_545 2_554
O16 K3 O17 114.8(3) 1_545 2_554
O17 K3 F5 55.85(19) 2_554 2_554
O17 K3 F7 150.2(2) 2_554 .
O17 K3 F10 95.7(2) 2_554 2_554
O17 K3 O5 55.85(19) 2_554 2_554
O17 K3 O10 95.7(2) 2_554 2_554
F1 K4 F4 100.11(18) 2_564 2_564
F1 K4 F6 68.0(2) 2_564 2_564
F1 K4 O4 100.11(18) 2_564 2_564
F1 K4 O5 152.6(2) 2_564 2_564
F1 K4 O6 68.0(2) 2_564 2_564
F4 K4 F6 75.23(19) 2_564 2_564
F4 K4 O5 53.83(17) 2_564 2_564
F4 K4 O6 75.23(19) 2_564 2_564
F6 K4 O5 94.30(19) 2_564 2_564
F8 K4 F1 114.5(2) . 2_564
F8 K4 F4 96.4(2) . 2_564
F8 K4 F6 56.17(19) . 2_564
F8 K4 O1 114.5(2) . 2_564
F8 K4 O4 96.4(2) . 2_564
F8 K4 O5 66.3(2) . 2_564
F8 K4 O6 56.17(19) . 2_564
F8 K4 O17 75.7(2) . 2_554
F11 K4 F1 132.9(2) . 2_564
F11 K4 F4 126.9(2) . 2_564
F11 K4 F6 121.9(2) . 2_564
F11 K4 F8 67.4(2) . .
F11 K4 O1 132.9(2) . 2_564
F11 K4 O4 126.9(2) . 2_564
F11 K4 O5 73.93(19) . 2_564
F11 K4 O6 121.9(2) . 2_564
F11 K4 O17 69.7(2) . 2_554
O1 K4 F1 0.0(3) 2_564 2_564
O1 K4 F4 100.11(18) 2_564 2_564
O1 K4 F6 68.0(2) 2_564 2_564
O1 K4 O4 100.11(18) 2_564 2_564
O1 K4 O5 152.6(2) 2_564 2_564
O1 K4 O6 68.0(2) 2_564 2_564
O4 K4 F4 0.0(4) 2_564 2_564
O4 K4 F6 75.23(19) 2_564 2_564
O4 K4 O5 53.83(17) 2_564 2_564
O4 K4 O6 75.23(19) 2_564 2_564
O6 K4 F6 0.0(3) 2_564 2_564
O6 K4 O5 94.30(19) 2_564 2_564
O17 K4 F1 66.0(2) 2_554 2_564
O17 K4 F4 157.9(3) 2_554 2_564
O17 K4 F6 83.3(2) 2_554 2_564
O17 K4 O1 66.0(2) 2_554 2_564
O17 K4 O4 157.9(3) 2_554 2_564
O17 K4 O5 134.9(2) 2_554 2_564
O17 K4 O6 83.3(2) 2_554 2_564
F1 K5 O1 54.2(2) 3_545 1_545
F4 K5 F1 87.15(18) 3 3_545
F4 K5 F1 141.22(19) . 3_545
F4 K5 F4 131.2(3) . 3
F4 K5 F15 117.3(2) 3 .
F4 K5 F15 66.59(19) 3 3
F4 K5 F15 66.59(19) . .
F4 K5 F15 117.3(2) . 3
F4 K5 O1 141.22(19) . 3_545
F4 K5 O1 141.22(19) 3 1_545
F4 K5 O1 87.15(18) . 1_545
F4 K5 O1 87.15(18) 3 3_545
F4 K5 O4 131.2(3) . 3
F4 K5 O15 117.3(2) . 3
F4 K5 O15 66.59(19) 3 3
F4 K5 O19 66.07(13) 3 .
F4 K5 O19 66.07(13) . .
F15 K5 F1 92.8(2) . 3_545
F15 K5 F1 67.78(19) 3 3_545
F15 K5 F15 56.0(3) . 3
F15 K5 O1 92.8(2) . 3_545
F15 K5 O1 92.8(2) 3 1_545
F15 K5 O1 67.78(19) 3 3_545
F15 K5 O1 67.78(19) . 1_545
F15 K5 O15 56.0(3) . 3
F15 K5 O19 84.5(3) . .
F15 K5 O19 84.5(3) 3 .
O1 K5 F1 0.0(3) 3_545 3_545
O1 K5 O1 54.2(2) 3_545 1_545
O4 K5 F1 87.15(18) 3 3_545
O4 K5 F4 0.0(3) 3 3
O4 K5 F15 66.59(19) 3 3
O4 K5 F15 117.3(2) 3 .
O4 K5 O1 141.22(19) 3 1_545
O4 K5 O1 87.15(18) 3 3_545
O4 K5 O15 66.59(19) 3 3
O4 K5 O19 66.07(13) 3 .
O15 K5 F1 67.78(19) 3 3_545
O15 K5 F15 0.0(2) 3 3
O15 K5 O1 67.78(19) 3 3_545
O15 K5 O1 92.8(2) 3 1_545
O15 K5 O19 84.5(3) 3 .
O19 K5 F1 147.7(2) . 3_545
O19 K5 O1 147.7(2) . 3_545
O19 K5 O1 147.7(2) . 1_545
F3 K6 F3 54.4(3) 4_565 2_565
F3 K6 F13 109.4(2) 4_565 2
F3 K6 F13 85.91(19) 2_565 2
F3 K6 O3 54.4(3) 4_565 2_565
F3 K6 O13 109.4(2) 4_565 2
F3 K6 O13 85.91(19) 2_565 2
F12 K6 F3 64.9(2) 3_655 4_565
F12 K6 F3 119.0(3) . 4_565
F12 K6 F3 119.0(3) 3_655 2_565
F12 K6 F3 64.9(2) . 2_565
F12 K6 F12 167.2(3) 3_655 .
F12 K6 F13 109.8(2) 3_655 2
F12 K6 F13 57.5(2) . 2
F12 K6 F14 86.58(18) 3_655 2_565
F12 K6 F14 86.58(18) . 2_565
F12 K6 O3 119.0(3) . 4_565
F12 K6 O3 119.0(3) 3_655 2_565
F12 K6 O3 64.9(2) . 2_565
F12 K6 O3 64.9(2) 3_655 4_565
F12 K6 O13 109.8(2) 3_655 2
F12 K6 O13 57.5(2) . 2
F12 K6 O18 96.31(17) 3_655 2_565
F12 K6 O18 96.31(17) . 2_565
F14 K6 F3 55.17(18) 2_565 2_565
F14 K6 F3 55.17(18) 2_565 4_565
F14 K6 F13 54.21(19) 2_565 2
F14 K6 O3 55.17(18) 2_565 4_565
F14 K6 O3 55.17(18) 2_565 2_565
F14 K6 O13 54.21(19) 2_565 2
O3 K6 F3 54.4(3) 4_565 2_565
O3 K6 F3 0.0(2) 4_565 4_565
O3 K6 F3 0.0(3) 2_565 2_565
O3 K6 F13 85.91(19) 2_565 2
O3 K6 F13 109.4(2) 4_565 2
O3 K6 O3 54.4(3) 4_565 2_565
O3 K6 O13 109.4(2) 4_565 2
O3 K6 O13 85.91(19) 2_565 2
O12 K6 F3 64.9(2) 3_655 4_565
O12 K6 F3 119.0(3) 3_655 2_565
O12 K6 F12 0.0(5) 3_655 3_655
O12 K6 F12 167.2(3) 3_655 .
O12 K6 F13 109.8(2) 3_655 2
O12 K6 F14 86.58(18) 3_655 2_565
O12 K6 O3 119.0(3) 3_655 2_565
O12 K6 O3 64.9(2) 3_655 4_565
O12 K6 O13 109.8(2) 3_655 2
O12 K6 O18 96.31(17) 3_655 2_565
O13 K6 F13 0.0(3) 2 2
O18 K6 F3 66.8(3) 2_565 2_565
O18 K6 F3 66.8(3) 2_565 4_565
O18 K6 F13 149.2(2) 2_565 2
O18 K6 F14 113.7(4) 2_565 2_565
O18 K6 O3 66.8(3) 2_565 4_565
O18 K6 O3 66.8(3) 2_565 2_565
O18 K6 O13 149.2(2) 2_565 2
Mo4 F1 K2 101.7(3) . 2_564
Mo4 F1 K4 105.0(2) . 2_565
Mo4 F1 K5 107.6(3) . 1_565
K2 F1 K5 111.5(2) 2_564 1_565
K4 F1 K2 109.0(2) 2_565 2_564
K4 F1 K5 120.1(2) 2_565 1_565
Mo1 F2 Mo2 160.6(3) . .
Mo1 F2 K1 93.3(2) . .
Mo1 F2 K3 96.8(2) . .
Mo2 F2 K1 96.1(2) . .
Mo2 F2 K3 99.6(2) . .
K3 F2 K1 92.4(2) . .
Mo4 F3 K1 140.9(3) . .
Mo4 F3 K2 102.9(2) . 2_564
Mo4 F3 K6 95.6(2) . 2_564
K1 F3 K2 91.0(2) . 2_564
K1 F3 K6 120.9(2) . 2_564
K2 F3 K6 90.74(19) 2_564 2_564
Mo1 F4 K1 99.5(3) . .
Mo1 F4 K4 109.6(3) . 2_565
Mo1 F4 K5 118.6(3) . .
K4 F4 K1 101.2(2) 2_565 .
K5 F4 K1 110.1(2) . .
K5 F4 K4 115.3(2) . 2_565
Mo1 F5 K2 101.6(3) . .
Mo1 F5 K3 98.3(2) . 2
Mo1 F5 K4 102.6(3) . 2_565
K2 F5 K3 107.9(2) . 2
K2 F5 K4 116.4(2) . 2_565
K3 F5 K4 125.1(2) 2 2_565
Mo2 F6 K1 107.2(3) . .
Mo2 F6 K2 136.5(3) . 2_564
Mo2 F6 K4 102.5(3) . 2_565
K1 F6 K4 101.6(2) . 2_565
K2 F6 K1 92.3(2) 2_564 .
K2 F6 K4 111.3(2) 2_564 2_565
Mo1 F7 K1 130.2(4) . 2
Mo1 F7 K2 108.6(3) . .
Mo1 F7 K3 96.8(3) . .
K1 F7 K3 125.7(3) 2 .
K2 F7 K1 90.1(2) . 2
K2 F7 K3 99.7(2) . .
Mo2 F8 K1 124.1(3) 2_564 .
Mo2 F8 K2 96.0(3) 2_564 2_564
Mo2 F8 K4 110.2(3) 2_564 .
K1 F8 K2 82.5(2) . 2_564
K1 F8 K4 121.0(3) . .
K4 F8 K2 114.9(2) . 2_564
Mo1 F10 K1 101.1(2) 2 2
Mo1 F10 K2 143.0(4) 2 .
Mo1 F10 K3 100.2(3) 2 2
K1 F10 K3 91.7(2) 2 2
K2 F10 K1 88.6(2) . 2
K2 F10 K3 115.3(2) . 2
Mo2 F11 K1 93.2(3) . .
Mo2 F11 K3 108.6(3) . .
Mo2 F11 K4 136.9(3) . .
K3 F11 K1 86.93(19) . .
K4 F11 K1 105.4(3) . .
K4 F11 K3 110.9(2) . .
Mo2 F12 K2 117.6(3) . .
Mo2 F12 K3 92.7(3) . .
Mo2 F12 K6 133.3(3) . .
K2 F12 K3 94.31(19) . .
K6 F12 K2 105.4(3) . .
K6 F12 K3 101.8(2) . .
Mo3 F13 K2 102.5(3) . 2_554
Mo3 F13 K3 144.4(3) . 2_554
Mo3 F13 K6 97.7(3) . 2_554
K2 F13 K6 87.53(18) 2_554 2_554
K3 F13 K2 104.1(2) 2_554 2_554
K3 F13 K6 106.7(2) 2_554 2_554
Mo3 F14 K2 91.54(13) 1_565 2_564
Mo3 F14 K2 91.54(13) 1_565 4_464
Mo3 F14 K6 101.9(3) 1_565 2_564
Mo4 F14 Mo3 158.0(4) . 1_565
Mo4 F14 K2 87.89(15) . 4_464
Mo4 F14 K2 87.89(15) . 2_564
Mo4 F14 K6 100.1(3) . 2_564
K2 F14 K2 175.2(3) 2_564 4_464
K6 F14 K2 91.46(16) 2_564 4_464
K6 F14 K2 91.46(16) 2_564 2_564
Mo3 F15 K1 129.7(3) . .
Mo3 F15 K2 104.0(3) . 2_554
Mo3 F15 K5 107.2(3) . .
K1 F15 K2 88.0(2) . 2_554
K1 F15 K5 113.5(2) . .
K5 F15 K2 111.0(2) . 2_554
Mo2 O16 K3 159.5(5) . 1_565
Mo1 O17 K3 106.5(4) . 2
Mo1 O17 K4 143.1(5) . 2
K4 O17 K3 104.1(3) 2 2
Mo3 O18 K6 166.7(7) . 2_564
Mo4 O19 K4 99.2(3) . 4_465
Mo4 O19 K4 99.2(3) . 2_565
Mo4 O19 K5 137.2(7) . .
K4 O19 K4 112.1(5) 2_565 4_465
K5 O19 K4 104.2(2) . 4_465
K5 O19 K4 104.2(2) . 2_565

loop_
_geom_bond_atom_site_label_1
_geom_bond_atom_site_label_2
_geom_bond_distance
_geom_bond_site_symmetry_2
Mo1 F2 2.191(6) .
Mo1 F4 1.964(6) .
Mo1 F5 1.949(6) .
Mo1 F7 1.955(7) .
Mo1 F10 1.933(7) 2_554
Mo1 O10 1.933(7) 2_554
Mo1 O17 1.731(8) .
Mo2 F2 2.210(5) .
Mo2 F6 1.947(7) .
Mo2 F8 1.954(7) 2_565
Mo2 F11 1.922(7) .
Mo2 F12 1.953(6) .
Mo2 O8 1.954(7) 2_565
Mo2 O16 1.677(7) .
Mo3 F13 1.922(6) .
Mo3 F13 1.922(6) 3
Mo3 F14 2.218(7) 1_545
Mo3 F15 1.943(7) .
Mo3 F15 1.943(7) 3
Mo3 O13 1.922(6) 3
Mo3 O15 1.943(7) 3
Mo3 O18 1.710(10) .
Mo4 F1 1.921(5) 3
Mo4 F1 1.921(5) .
Mo4 F3 1.939(7) .
Mo4 F3 1.939(7) 3
Mo4 F14 2.208(8) .
Mo4 O1 1.921(5) 3
Mo4 O3 1.939(7) 3
Mo4 O19 1.746(11) .
Br1 Br3 2.408(15) .
Br1 K3 3.342(5) 1_565
Br1 K3 3.342(5) 3_665
Br1 K5 3.171(7) 2_564
Br2 Br3 2.549(13) .
Br2 K3 3.623(4) 3_655
Br2 K3 3.623(4) .
Br2 K4 3.511(4) .
Br2 K4 3.511(4) 3_655
Br2 K6 3.405(5) .
Br3 K4 3.323(6) 3_655
Br3 K4 3.323(6) .
Br3 K6 3.348(8) .
K1 F3 2.694(6) .
K1 F6 2.790(7) .
K1 F7 2.759(7) 2_554
K1 F8 2.623(7) .
K1 F10 2.863(7) 2_554
K1 F15 2.645(6) .
K1 O7 2.759(7) 2_554
K1 O10 2.863(7) 2_554
K2 F1 2.883(8) 2_565
K2 F3 2.833(7) 2_565
K2 F6 2.678(7) 2_565
K2 F7 2.729(6) .
K2 F10 2.692(7) .
K2 F12 2.717(8) .
K2 O1 2.883(8) 2_565
K2 O3 2.833(7) 2_565
K2 O6 2.678(7) 2_565
K3 F2 2.891(7) .
K3 F5 3.005(8) 2_554
K3 F7 3.068(8) .
K3 F10 2.982(8) 2_554
K3 F11 2.858(7) .
K3 F13 2.624(7) 2
K3 O5 3.005(8) 2_554
K3 O10 2.982(8) 2_554
K3 O13 2.624(7) 2
K3 O16 2.737(8) 1_545
K3 O17 2.940(10) 2_554
K4 F1 2.837(6) 2_564
K4 F4 2.882(6) 2_564
K4 F6 2.960(8) 2_564
K4 F8 2.744(9) .
K4 F11 2.631(8) .
K4 O1 2.837(6) 2_564
K4 O4 2.882(6) 2_564
K4 O5 3.086(7) 2_564
K4 O6 2.960(8) 2_564
K4 O17 2.795(8) 2_554
K5 F1 2.901(6) 3_545
K5 F4 2.733(7) 3
K5 F4 2.733(7) .
K5 F15 2.865(9) .
K5 F15 2.865(9) 3
K5 O1 2.901(6) 3_545
K5 O1 2.901(6) 1_545
K5 O4 2.733(7) 3
K5 O15 2.865(9) 3
K5 O19 2.885(10) .
K6 F3 3.057(7) 4_565
K6 F3 3.057(7) 2_565
K6 F12 2.557(6) .
K6 F12 2.557(6) 3_655
K6 F13 3.068(7) 2
K6 F14 2.701(9) 2_565
K6 O3 3.057(7) 2_565
K6 O3 3.057(7) 4_565
K6 O12 2.557(6) 3_655
K6 O13 3.068(7) 2
K6 O18 2.664(10) 2_565
F1 K2 2.883(8) 2_564
F1 K4 2.837(6) 2_565
F1 K5 2.901(6) 1_565
F3 K2 2.833(6) 2_564
F3 K6 3.057(7) 2_564
F4 K4 2.882(6) 2_565
F5 K3 3.005(8) 2
F5 K4 3.086(7) 2_565
F6 K2 2.678(7) 2_564
F6 K4 2.960(8) 2_565
F7 K1 2.759(7) 2
F8 Mo2 1.954(7) 2_564
F8 K2 3.309(8) 2_564
F10 Mo1 1.933(7) 2
F10 K1 2.863(7) 2
F10 K3 2.982(8) 2
F13 K2 2.996(8) 2_554
F13 K3 2.624(7) 2_554
F13 K6 3.068(7) 2_554
F14 Mo3 2.218(7) 1_565
F14 K2 3.142(2) 4_464
F14 K2 3.142(2) 2_564
F14 K6 2.701(9) 2_564
F15 K2 2.938(7) 2_554
O16 K3 2.737(8) 1_565
O17 K3 2.940(10) 2
O17 K4 2.795(8) 2
O18 K6 2.664(10) 2_564
O19 K4 3.124(9) 2_565
O19 K4 3.124(9) 4_465

loop_
_geom_torsion_atom_site_label_1
_geom_torsion_atom_site_label_2
_geom_torsion_atom_site_label_3
_geom_torsion_atom_site_label_4
_geom_torsion
_geom_torsion_site_symmetry_1
_geom_torsion_site_symmetry_4
K1 Mo1 F2 Mo2 119.1(11) . .
K1 Mo1 F2 K3 -92.8(2) . .
K1 Mo1 F4 K4 -105.5(3) . 2_565
K1 Mo1 F4 K5 119.2(4) . .
K1 Mo1 F5 K2 -99.6(2) . .
K1 Mo1 F5 K3 150.14(11) . 2
K1 Mo1 F5 K4 21.2(3) . 2_565
K1 Mo1 F7 K1 -159.1(3) . 2
K1 Mo1 F7 K2 94.2(3) . .
K1 Mo1 F7 K3 -8.4(2) . .
K1 Mo1 O17 K3 -143.32(17) . 2
K1 Mo1 O17 K4 71.8(8) . 2
K1 Mo2 F2 Mo1 -118.7(11) . .
K1 Mo2 F2 K3 93.5(2) . .
K1 Mo2 F6 K2 -112.7(6) . 2_564
K1 Mo2 F6 K4 106.5(3) . 2_565
K1 Mo2 F11 K3 -87.8(3) . .
K1 Mo2 F11 K4 116.6(6) . .
K1 Mo2 F12 K2 -78.7(4) . .
K1 Mo2 F12 K3 17.5(3) . .
K1 Mo2 F12 K6 126.5(4) . .
K1 Mo2 O16 K3 43.4(16) . 1_565
K2 Mo3 F13 K2 -88.9(3) 4_454 2_554
K2 Mo3 F13 K3 133.7(6) 4_454 2_554
K2 Mo3 F13 K6 0.3(3) 4_454 2_554
K2 Mo3 F15 K1 -170.5(3) 4_454 .
K2 Mo3 F15 K2 90.3(2) 4_454 2_554
K2 Mo3 F15 K5 -27.4(3) 4_454 .
K2 Mo3 O18 K6 89.3(3) 4_454 2_564
K2 Mo4 F1 K2 -95.7(2) 4_464 2_564
K2 Mo4 F1 K4 150.68(13) 4_464 2_565
K2 Mo4 F1 K4 -113.6(3) 2_564 2_565
K2 Mo4 F1 K5 21.6(3) 4_464 1_565
K2 Mo4 F1 K5 117.3(3) 2_564 1_565
K2 Mo4 F3 K1 108.1(5) 2_564 .
K2 Mo4 F3 K1 -159.0(3) 4_464 .
K2 Mo4 F3 K2 92.8(2) 4_464 2_564
K2 Mo4 F3 K6 -92.0(2) 2_564 2_564
K2 Mo4 F3 K6 0.8(2) 4_464 2_564
K2 Mo4 F14 Mo3 88.89(15) 4_464 1_565
K2 Mo4 F14 Mo3 -88.89(15) 2_564 1_565
K2 Mo4 F14 K2 177.8(3) 4_464 2_564
K2 Mo4 F14 K2 -177.8(3) 2_564 4_464
K2 Mo4 F14 K6 91.11(15) 2_564 2_564
K2 Mo4 F14 K6 -91.11(15) 4_464 2_564
K2 Mo4 O19 K4 31.5(6) 2_564 2_565
K2 Mo4 O19 K4 -145.92(7) 4_464 2_565
K2 Mo4 O19 K4 -31.5(6) 4_464 4_465
K2 Mo4 O19 K4 145.92(7) 2_564 4_465
K2 Mo4 O19 K5 91.3(3) 4_464 .
K2 Mo4 O19 K5 -91.3(3) 2_564 .
K3 Mo1 F2 Mo2 -24.0(12) 2 .
K3 Mo1 F2 K1 -143.11(13) 2 .
K3 Mo1 F2 K3 124.10(16) 2 .
K3 Mo1 F4 K1 177.68(13) 2 .
K3 Mo1 F4 K4 72.2(3) 2 2_565
K3 Mo1 F4 K5 -63.2(3) 2 .
K3 Mo1 F5 K2 110.3(3) 2 .
K3 Mo1 F5 K4 -129.0(3) 2 2_565
K3 Mo1 F7 K1 31.3(3) 2 2
K3 Mo1 F7 K2 -75.4(3) 2 .
K3 Mo1 F7 K3 -178.06(14) 2 .
K3 Mo1 O17 K4 -144.9(9) 2 2
K3 Br1 Br3 K4 168.27(12) 1_565 3_655
K3 Br1 Br3 K4 -59.5(2) 3_665 3_655
K3 Br1 Br3 K4 59.5(2) 1_565 .
K3 Br1 Br3 K4 -168.26(12) 3_665 .
K3 Br1 Br3 K6 -66.14(14) 1_565 .
K3 Br1 Br3 K6 66.14(14) 3_665 .
K3 Br2 Br3 K4 169.84(11) 3_655 .
K3 Br2 Br3 K4 -59.73(14) . .
K3 Br2 Br3 K4 59.73(14) 3_655 3_655
K3 Br2 Br3 K4 -169.84(11) . 3_655
K3 Br2 Br3 K6 65.21(11) . .
K3 Br2 Br3 K6 -65.21(11) 3_655 .
K4 Mo2 F2 Mo1 -34.1(10) 2_565 .
K4 Mo2 F2 K1 84.67(17) 2_565 .
K4 Mo2 F2 K3 178.1(3) 2_565 .
K4 Mo2 F6 K1 -106.5(3) 2_565 .
K4 Mo2 F6 K2 140.8(6) 2_565 2_564
K4 Mo2 F11 K1 3.9(3) 2_565 .
K4 Mo2 F11 K3 -83.9(3) 2_565 .
K4 Mo2 F11 K4 120.6(4) 2_565 .
K4 Mo2 F12 K2 3.8(4) 2_565 .
K4 Mo2 F12 K3 100.12(19) 2_565 .
K4 Mo2 F12 K6 -150.9(4) 2_565 .
K4 Mo2 O16 K3 -43.4(15) 2_565 1_565
K4 Br2 Br3 K4 -110.11(14) . 3_655
K4 Br2 Br3 K4 110.11(14) 3_655 .
K4 Br2 Br3 K6 124.95(7) . .
K4 Br2 Br3 K6 -124.94(7) 3_655 .
K5 Br1 Br3 K4 54.41(12) 2_564 3_655
K5 Br1 Br3 K4 -54.41(12) 2_564 .
K5 Br1 Br3 K6 180.0 2_564 .
K6 Mo3 F13 K2 -89.2(2) 2_554 2_554
K6 Mo3 F13 K3 133.4(8) 2_554 2_554
K6 Mo3 F15 K1 117.2(3) 2_554 .
K6 Mo3 F15 K2 18.0(3) 2_554 2_554
K6 Mo3 F15 K5 -99.6(2) 2_554 .
K6 Mo3 O18 K6 180.0 2_554 2_564
K6 Br2 Br3 K4 124.94(7) . 3_655
K6 Br2 Br3 K4 -124.95(7) . .
F1 Mo4 F1 K2 -133.76(16) 3 2_564
F1 Mo4 F1 K4 112.64(19) 3 2_565
F1 Mo4 F1 K5 -16.4(4) 3 1_565
F1 Mo4 F3 K1 78.5(5) . .
F1 Mo4 F3 K1 151.0(7) 3 .
F1 Mo4 F3 K2 42.8(10) 3 2_564
F1 Mo4 F3 K2 -29.7(3) . 2_564
F1 Mo4 F3 K6 -49.2(10) 3 2_564
F1 Mo4 F3 K6 -121.7(2) . 2_564
F1 Mo4 F14 Mo3 44.0(2) 3 1_565
F1 Mo4 F14 Mo3 -44.0(2) . 1_565
F1 Mo4 F14 K2 44.9(2) . 2_564
F1 Mo4 F14 K2 132.9(3) 3 2_564
F1 Mo4 F14 K2 -132.9(3) . 4_464
F1 Mo4 F14 K2 -44.9(2) 3 4_464
F1 Mo4 F14 K6 -136.0(2) 3 2_564
F1 Mo4 F14 K6 136.0(2) . 2_564
F1 Mo4 O19 K4 101.2(3) . 4_465
F1 Mo4 O19 K4 13.2(4) 3 4_465
F1 Mo4 O19 K4 -13.2(4) . 2_565
F1 Mo4 O19 K4 -101.2(3) 3 2_565
F1 Mo4 O19 K5 136.0(2) 3 .
F1 Mo4 O19 K5 -136.0(2) . .
F1 K2 F5 Mo1 -147.6(2) 2_565 .
F1 K2 F5 K3 -44.8(3) 2_565 2
F1 K2 F5 K4 101.8(3) 2_565 2_565
F1 K2 F7 Mo1 146.9(3) 2_565 .
F1 K2 F7 K1 13.9(4) 2_565 2
F1 K2 F7 K3 -112.5(3) 2_565 .
F1 K2 F10 Mo1 -3.0(5) 2_565 2
F1 K2 F10 K1 -109.9(2) 2_565 2
F1 K2 F10 K3 158.9(3) 2_565 2
F1 K2 F12 Mo2 -135.5(3) 2_565 .
F1 K2 F12 K3 129.16(18) 2_565 .
F1 K2 F12 K6 25.7(3) 2_565 .
F1 K4 F8 Mo2 -50.8(3) 2_564 2_564
F1 K4 F8 K1 105.9(3) 2_564 .
F1 K4 F8 K2 -157.8(2) 2_564 2_564
F1 K4 F11 Mo2 160.8(4) 2_564 .
F1 K4 F11 K1 -87.0(3) 2_564 .
F1 K4 F11 K3 5.7(5) 2_564 .
F1 K5 F4 Mo1 -38.8(6) 3_545 .
F1 K5 F4 K1 74.7(4) 3_545 .
F1 K5 F4 K4 -171.7(3) 3_545 2_565
F1 K5 F15 Mo3 51.2(3) 3_545 .
F1 K5 F15 K1 -159.0(3) 3_545 .
F1 K5 F15 K2 -61.8(2) 3_545 2_554
F1 K5 O19 Mo4 -58.4(5) 3_545 .
F1 K5 O19 K4 62.8(8) 3_545 4_465
F1 K5 O19 K4 -179.5(3) 3_545 2_565
F2 Mo1 F4 K1 45.4(2) . .
F2 Mo1 F4 K4 -60.1(3) . 2_565
F2 Mo1 F4 K5 164.6(4) . .
F2 Mo1 F5 K2 -60.1(3) . .
F2 Mo1 F5 K3 -170.4(3) . 2
F2 Mo1 F5 K4 60.7(3) . 2_565
F2 Mo1 F7 K1 165.7(4) . 2
F2 Mo1 F7 K2 59.1(3) . .
F2 Mo1 F7 K3 -43.6(2) . .
F2 Mo2 F6 K1 -39.8(3) . .
F2 Mo2 F6 K2 -152.5(5) . 2_564
F2 Mo2 F6 K4 66.7(2) . 2_565
F2 Mo2 F11 K1 49.2(2) . .
F2 Mo2 F11 K3 -38.7(3) . .
F2 Mo2 F11 K4 165.8(6) . .
F2 Mo2 F12 K2 -51.4(3) . .
F2 Mo2 F12 K3 44.9(2) . .
F2 Mo2 F12 K6 153.9(6) . .
F2 K3 F7 Mo1 39.7(2) . .
F2 K3 F7 K1 -167.7(4) . 2
F2 K3 F7 K2 -70.5(2) . .
F2 K3 F11 Mo2 35.4(3) . .
F2 K3 F11 K1 -56.9(2) . .
F2 K3 F11 K4 -162.2(4) . .
F2 K3 F12 Mo2 -43.6(2) . .
F2 K3 F12 K2 74.4(2) . .
F2 K3 F12 K6 -178.9(4) . .
F3 Mo4 F1 K2 29.0(2) . 2_564
F3 Mo4 F1 K2 -61.2(10) 3 2_564
F3 Mo4 F1 K4 -84.6(3) . 2_565
F3 Mo4 F1 K4 -174.8(8) 3 2_565
F3 Mo4 F1 K5 56.2(10) 3 1_565
F3 Mo4 F1 K5 146.3(3) . 1_565
F3 Mo4 F3 K1 -119.7(4) 3 .
F3 Mo4 F3 K2 132.19(15) 3 2_564
F3 Mo4 F3 K6 40.1(3) 3 2_564
F3 Mo4 F14 Mo3 133.00(19) 3 1_565
F3 Mo4 F14 Mo3 -133.00(19) . 1_565
F3 Mo4 F14 K2 44.1(2) 3 4_464
F3 Mo4 F14 K2 -138.1(3) 3 2_564
F3 Mo4 F14 K2 -44.1(2) . 2_564
F3 Mo4 F14 K2 138.1(3) . 4_464
F3 Mo4 F14 K6 47.00(19) . 2_564
F3 Mo4 F14 K6 -47.00(19) 3 2_564
F3 Mo4 O19 K4 169.8(3) 3 2_565
F3 Mo4 O19 K4 -169.8(3) . 4_465
F3 Mo4 O19 K4 75.8(4) . 2_565
F3 Mo4 O19 K4 -75.8(4) 3 4_465
F3 Mo4 O19 K5 47.0(2) 3 .
F3 Mo4 O19 K5 -47.0(2) . .
F3 K1 F2 Mo1 92.6(2) . .
F3 K1 F2 Mo2 -70.5(3) . .
F3 K1 F2 K3 -170.45(19) . .
F3 K1 F4 Mo1 -170.6(3) . .
F3 K1 F4 K4 -58.4(2) . 2_565
F3 K1 F4 K5 64.1(2) . .
F3 K1 F6 Mo2 177.7(4) . .
F3 K1 F6 K2 -41.8(2) . 2_564
F3 K1 F6 K4 70.5(2) . 2_565
F3 K1 F8 Mo2 -59.6(4) . 2_564
F3 K1 F8 K2 32.53(18) . 2_564
F3 K1 F8 K4 147.1(3) . .
F3 K1 F11 Mo2 53.1(3) . .
F3 K1 F11 K3 161.6(2) . .
F3 K1 F11 K4 -87.6(3) . .
F3 K1 F15 Mo3 65.1(4) . .
F3 K1 F15 K2 171.7(2) . 2_554
F3 K1 F15 K5 -76.2(3) . .
F3 K2 F5 Mo1 128.0(3) 2_565 .
F3 K2 F5 K3 -129.2(3) 2_565 2
F3 K2 F5 K4 17.4(4) 2_565 2_565
F3 K2 F7 Mo1 -100.9(5) 2_565 .
F3 K2 F7 K1 126.1(4) 2_565 2
F3 K2 F7 K3 -0.3(6) 2_565 .
F3 K2 F10 Mo1 -26.8(7) 2_565 2
F3 K2 F10 K1 -133.7(2) 2_565 2
F3 K2 F10 K3 135.1(2) 2_565 2
F3 K2 F12 Mo2 -113.3(4) 2_565 .
F3 K2 F12 K3 151.4(2) 2_565 .
F3 K2 F12 K6 47.9(2) 2_565 .
F3 K6 F12 Mo2 112.8(5) 2_565 .
F3 K6 F12 Mo2 119.1(5) 4_565 .
F3 K6 F12 K2 -44.1(2) 2_565 .
F3 K6 F12 K2 -37.9(3) 4_565 .
F3 K6 F12 K3 -142.0(2) 2_565 .
F3 K6 F12 K3 -135.73(19) 4_565 .
F4 Mo1 F2 Mo2 75.0(11) . .
F4 Mo1 F2 K1 -44.1(2) . .
F4 Mo1 F2 K3 -136.9(3) . .
F4 Mo1 F5 K2 -141.2(3) . .
F4 Mo1 F5 K3 108.5(3) . 2
F4 Mo1 F5 K4 -20.5(3) . 2_565
F4 Mo1 F7 K1 153.2(7) . 2
F4 Mo1 F7 K2 46.5(11) . .
F4 Mo1 F7 K3 -56.1(9) . .
F4 Mo1 O17 K3 -98.6(3) . 2
F4 Mo1 O17 K4 116.5(7) . 2
F4 K4 F8 Mo2 53.4(3) 2_564 2_564
F4 K4 F8 K1 -149.9(3) 2_564 .
F4 K4 F8 K2 -53.6(3) 2_564 2_564
F4 K4 F11 Mo2 -15.4(7) 2_564 .
F4 K4 F11 K1 96.9(3) 2_564 .
F4 K4 F11 K3 -170.5(2) 2_564 .
F4 K5 F4 Mo1 151.6(2) 3 .
F4 K5 F4 K1 -94.9(4) 3 .
F4 K5 F4 K4 18.7(6) 3 2_565
F4 K5 F15 Mo3 -37.1(3) 3 .
F4 K5 F15 Mo3 -162.8(3) . .
F4 K5 F15 K1 -13.0(2) . .
F4 K5 F15 K1 112.7(3) 3 .
F4 K5 F15 K2 84.2(2) . 2_554
F4 K5 F15 K2 -150.1(2) 3 2_554
F4 K5 O19 Mo4 95.0(2) . .
F4 K5 O19 Mo4 -95.0(2) 3 .
F4 K5 O19 K4 -143.9(5) . 4_465
F4 K5 O19 K4 143.9(5) 3 2_565
F4 K5 O19 K4 26.2(2) 3 4_465
F4 K5 O19 K4 -26.2(2) . 2_565
F5 Mo1 F2 Mo2 -13.7(11) . .
F5 Mo1 F2 K1 -132.8(2) . .
F5 Mo1 F2 K3 134.4(3) . .
F5 Mo1 F4 K1 128.4(3) . .
F5 Mo1 F4 K4 22.8(3) . 2_565
F5 Mo1 F4 K5 -112.5(4) . .
F5 Mo1 F7 K1 82.6(4) . 2
F5 Mo1 F7 K2 -24.0(3) . .
F5 Mo1 F7 K3 -126.7(2) . .
F5 Mo1 O17 K3 -9.8(4) . 2
F5 Mo1 O17 K4 -154.6(7) . 2
F5 K3 F2 Mo1 61.7(3) 2_554 .
F5 K3 F2 Mo2 -128.5(2) 2_554 .
F5 K3 F2 K1 -31.9(2) 2_554 .
F5 K3 F7 Mo1 -66.3(2) 2_554 .
F5 K3 F7 K1 86.3(3) 2_554 2
F5 K3 F7 K2 -176.56(19) 2_554 .
F5 K3 F11 Mo2 139.7(3) 2_554 .
F5 K3 F11 K1 47.4(2) 2_554 .
F5 K3 F11 K4 -57.9(3) 2_554 .
F5 K3 F12 Mo2 -4.6(7) 2_554 .
F5 K3 F12 K2 113.4(6) 2_554 .
F5 K3 F12 K6 -140.0(5) 2_554 .
F6 Mo2 F2 Mo1 -82.7(11) . .
F6 Mo2 F2 K1 36.0(3) . .
F6 Mo2 F2 K3 129.5(3) . .
F6 Mo2 F11 K1 -29.9(2) . .
F6 Mo2 F11 K3 -117.7(3) . .
F6 Mo2 F11 K4 86.8(5) . .
F6 Mo2 F12 K2 -39.5(10) . .
F6 Mo2 F12 K3 56.8(9) . .
F6 Mo2 F12 K6 165.7(6) . .
F6 Mo2 O16 K3 5.7(15) . 1_565
F6 K1 F2 Mo1 133.8(3) . .
F6 K1 F2 Mo2 -29.3(2) . .
F6 K1 F2 K3 -129.2(3) . .
F6 K1 F3 Mo4 -73.1(5) . .
F6 K1 F3 K2 39.00(19) . 2_564
F6 K1 F3 K6 130.5(3) . 2_564
F6 K1 F4 Mo1 -96.3(3) . .
F6 K1 F4 K4 16.0(2) . 2_565
F6 K1 F4 K5 138.4(2) . .
F6 K1 F8 Mo2 -132.4(4) . 2_564
F6 K1 F8 K2 -40.26(17) . 2_564
F6 K1 F8 K4 74.3(3) . .
F6 K1 F11 Mo2 25.5(2) . .
F6 K1 F11 K3 134.0(3) . .
F6 K1 F11 K4 -115.1(3) . .
F6 K1 F15 Mo3 111.5(4) . .
F6 K1 F15 K2 -141.9(2) . 2_554
F6 K1 F15 K5 -29.9(4) . .
F6 K2 F5 Mo1 176.2(3) 2_565 .
F6 K2 F5 K3 -80.9(2) 2_565 2
F6 K2 F5 K4 65.7(3) 2_565 2_565
F6 K2 F7 Mo1 37.5(5) 2_565 .
F6 K2 F7 K1 -95.5(3) 2_565 2
F6 K2 F7 K3 138.2(2) 2_565 .
F6 K2 F10 Mo1 -77.1(6) 2_565 2
F6 K2 F10 K1 176.1(2) 2_565 2
F6 K2 F10 K3 84.9(3) 2_565 2
F6 K2 F12 Mo2 -55.5(4) 2_565 .
F6 K2 F12 K3 -150.8(2) 2_565 .
F6 K2 F12 K6 105.7(3) 2_565 .
F6 K4 F8 Mo2 -14.0(2) 2_564 2_564
F6 K4 F8 K1 142.6(4) 2_564 .
F6 K4 F8 K2 -121.0(3) 2_564 2_564
F6 K4 F11 Mo2 -110.6(5) 2_564 .
F6 K4 F11 K1 1.6(3) 2_564 .
F6 K4 F11 K3 94.2(3) 2_564 .
F7 Mo1 F2 Mo2 -101.0(11) . .
F7 Mo1 F2 K1 139.8(3) . .
F7 Mo1 F2 K3 47.0(3) . .
F7 Mo1 F4 K1 58.0(10) . .
F7 Mo1 F4 K4 -47.5(10) . 2_565
F7 Mo1 F4 K5 177.2(8) . .
F7 Mo1 F5 K2 21.6(3) . .
F7 Mo1 F5 K3 -88.7(3) . 2
F7 Mo1 F5 K4 142.3(3) . 2_565
F7 Mo1 O17 K3 77.7(4) . 2
F7 Mo1 O17 K4 -67.2(7) . 2
F7 K1 F2 Mo1 -84.5(2) 2_554 .
F7 K1 F2 Mo2 112.5(2) 2_554 .
F7 K1 F2 K3 12.5(2) 2_554 .
F7 K1 F3 Mo4 138.0(4) 2_554 .
F7 K1 F3 K2 -109.9(2) 2_554 2_564
F7 K1 F3 K6 -18.4(4) 2_554 2_564
F7 K1 F4 Mo1 55.2(4) 2_554 .
F7 K1 F4 K4 167.5(2) 2_554 2_565
F7 K1 F4 K5 -70.1(3) 2_554 .
F7 K1 F6 Mo2 -46.4(5) 2_554 .
F7 K1 F6 K2 94.1(4) 2_554 2_564
F7 K1 F6 K4 -153.5(3) 2_554 2_565
F7 K1 F8 Mo2 70.9(4) 2_554 2_564
F7 K1 F8 K2 163.1(2) 2_554 2_564
F7 K1 F8 K4 -82.4(4) 2_554 .
F7 K1 F11 Mo2 -165.9(3) 2_554 .
F7 K1 F11 K3 -57.4(2) 2_554 .
F7 K1 F11 K4 53.5(2) 2_554 .
F7 K1 F15 Mo3 -70.1(4) 2_554 .
F7 K1 F15 K2 36.44(19) 2_554 2_554
F7 K1 F15 K5 148.5(3) 2_554 .
F7 K2 F5 Mo1 -18.4(3) . .
F7 K2 F5 K3 84.4(3) . 2
F7 K2 F5 K4 -129.0(3) . 2_565
F7 K2 F10 Mo1 144.8(6) . 2
F7 K2 F10 K1 38.0(2) . 2
F7 K2 F10 K3 -53.2(3) . 2
F7 K2 F12 Mo2 76.9(4) . .
F7 K2 F12 K3 -18.4(2) . .
F7 K2 F12 K6 -121.9(3) . .
F7 K3 F2 Mo1 -34.77(19) . .
F7 K3 F2 Mo2 135.0(3) . .
F7 K3 F2 K1 -128.4(2) . .
F7 K3 F11 Mo2 22.0(4) . .
F7 K3 F11 K1 -70.3(2) . .
F7 K3 F11 K4 -175.6(2) . .
F7 K3 F12 Mo2 -100.8(3) . .
F7 K3 F12 K2 17.13(18) . .
F7 K3 F12 K6 123.8(3) . .
F8 Mo2 F2 Mo1 5.9(11) 2_565 .
F8 Mo2 F2 K1 124.7(3) 2_565 .
F8 Mo2 F2 K3 -141.9(3) 2_565 .
F8 Mo2 F6 K1 -122.3(3) 2_565 .
F8 Mo2 F6 K2 125.0(5) 2_565 2_564
F8 Mo2 F6 K4 -15.8(2) 2_565 2_565
F8 Mo2 F11 K1 53.9(10) 2_565 .
F8 Mo2 F11 K3 -33.9(11) 2_565 .
F8 Mo2 F11 K4 170.6(8) 2_565 .
F8 Mo2 F12 K2 31.4(3) 2_565 .
F8 Mo2 F12 K3 127.7(2) 2_565 .
F8 Mo2 F12 K6 -123.3(5) 2_565 .
F8 Mo2 O16 K3 -83.5(14) 2_565 1_565
F8 K1 F2 Mo1 -166.3(2) . .
F8 K1 F2 Mo2 30.7(3) . .
F8 K1 F2 K3 -69.3(2) . .
F8 K1 F3 Mo4 -150.6(5) . .
F8 K1 F3 K2 -38.5(2) . 2_564
F8 K1 F3 K6 53.0(3) . 2_564
F8 K1 F4 Mo1 -95.5(6) . .
F8 K1 F4 K4 16.8(6) . 2_565
F8 K1 F4 K5 139.2(5) . .
F8 K1 F6 Mo2 -88.1(3) . .
F8 K1 F6 K2 52.4(2) . 2_564
F8 K1 F6 K4 164.7(3) . 2_565
F8 K1 F11 Mo2 122.7(3) . .
F8 K1 F11 K3 -128.8(3) . .
F8 K1 F11 K4 -17.9(2) . .
F8 K1 F15 Mo3 -11.1(6) . .
F8 K1 F15 K2 95.5(3) . 2_554
F8 K1 F15 K5 -152.5(3) . .
F8 K4 F11 Mo2 -96.1(6) . .
F8 K4 F11 K1 16.09(19) . .
F8 K4 F11 K3 108.7(3) . .
F10 Mo1 F2 Mo2 165.1(11) 2_554 .
F10 Mo1 F2 K1 45.9(2) 2_554 .
F10 Mo1 F2 K3 -46.9(3) 2_554 .
F10 Mo1 F4 K1 -32.4(3) 2_554 .
F10 Mo1 F4 K4 -137.9(3) 2_554 2_565
F10 Mo1 F4 K5 86.8(3) 2_554 .
F10 Mo1 F5 K2 -63.7(9) 2_554 .
F10 Mo1 F5 K3 -174.0(8) 2_554 2
F10 Mo1 F5 K4 57.0(9) 2_554 2_565
F10 Mo1 F7 K1 -117.1(4) 2_554 2
F10 Mo1 F7 K2 136.3(3) 2_554 .
F10 Mo1 F7 K3 33.6(2) 2_554 .
F10 Mo1 O17 K3 171.4(3) 2_554 2
F10 Mo1 O17 K4 26.5(8) 2_554 2
F10 K1 F2 Mo1 -36.3(2) 2_554 .
F10 K1 F2 Mo2 160.7(3) 2_554 .
F10 K1 F2 K3 60.7(2) 2_554 .
F10 K1 F3 Mo4 26.0(6) 2_554 .
F10 K1 F3 K2 138.2(2) 2_554 2_564
F10 K1 F3 K6 -130.4(3) 2_554 2_564
F10 K1 F4 Mo1 25.8(2) 2_554 .
F10 K1 F4 K4 138.0(3) 2_554 2_565
F10 K1 F4 K5 -99.5(3) 2_554 .
F10 K1 F6 Mo2 43.6(4) 2_554 .
F10 K1 F6 K2 -175.82(17) 2_554 2_564
F10 K1 F6 K4 -63.5(3) 2_554 2_565
F10 K1 F8 Mo2 123.5(4) 2_554 2_564
F10 K1 F8 K2 -144.3(2) 2_554 2_564
F10 K1 F8 K4 -29.7(5) 2_554 .
F10 K1 F11 Mo2 -90.9(2) 2_554 .
F10 K1 F11 K3 17.6(2) 2_554 .
F10 K1 F11 K4 128.4(2) 2_554 .
F10 K1 F15 Mo3 -147.3(5) 2_554 .
F10 K1 F15 K2 -40.70(17) 2_554 2_554
F10 K1 F15 K5 71.4(3) 2_554 .
F10 K2 F5 Mo1 -107.3(3) . .
F10 K2 F5 K3 -4.5(2) . 2
F10 K2 F5 K4 142.1(3) . 2_565
F10 K2 F7 Mo1 93.3(4) . .
F10 K2 F7 K1 -39.7(2) . 2
F10 K2 F7 K3 -166.1(2) . .
F10 K2 F12 Mo2 52.8(10) . .
F10 K2 F12 K3 -42.5(9) . .
F10 K2 F12 K6 -146.0(7) . .
F10 K3 F2 Mo1 35.7(2) 2_554 .
F10 K3 F2 Mo2 -154.5(4) 2_554 .
F10 K3 F2 K1 -57.9(2) 2_554 .
F10 K3 F7 Mo1 -25.97(17) 2_554 .
F10 K3 F7 K1 126.6(3) 2_554 2
F10 K3 F7 K2 -136.2(3) 2_554 .
F10 K3 F11 Mo2 75.5(3) 2_554 .
F10 K3 F11 K1 -16.78(19) 2_554 .
F10 K3 F11 K4 -122.1(3) 2_554 .
F10 K3 F12 Mo2 -53.7(3) 2_554 .
F10 K3 F12 K2 64.2(2) 2_554 .
F10 K3 F12 K6 170.9(2) 2_554 .
F11 Mo2 F2 Mo1 -175.8(11) . .
F11 Mo2 F2 K1 -57.0(3) . .
F11 Mo2 F2 K3 36.4(3) . .
F11 Mo2 F6 K1 37.0(3) . .
F11 Mo2 F6 K2 -75.7(5) . 2_564
F11 Mo2 F6 K4 143.5(3) . 2_565
F11 Mo2 F12 K2 -128.5(4) . .
F11 Mo2 F12 K3 -32.2(3) . .
F11 Mo2 F12 K6 76.8(5) . .
F11 Mo2 O16 K3 98.9(14) . 1_565
F11 K3 F2 Mo1 161.3(4) . .
F11 K3 F2 Mo2 -29.0(2) . .
F11 K3 F2 K1 67.6(2) . .
F11 K3 F7 Mo1 53.1(3) . .
F11 K3 F7 K1 -154.4(3) . 2
F11 K3 F7 K2 -57.2(3) . .
F11 K3 F12 Mo2 27.2(2) . .
F11 K3 F12 K2 145.2(3) . .
F11 K3 F12 K6 -108.2(3) . .
F11 K4 F8 Mo2 -179.2(4) . 2_564
F11 K4 F8 K1 -22.6(3) . .
F11 K4 F8 K2 73.8(3) . 2_564
F12 Mo2 F2 Mo1 92.8(11) . .
F12 Mo2 F2 K1 -148.4(3) . .
F12 Mo2 F2 K3 -55.0(3) . .
F12 Mo2 F6 K1 -51.7(9) . .
F12 Mo2 F6 K2 -164.4(7) . 2_564
F12 Mo2 F6 K4 54.9(9) . 2_565
F12 Mo2 F11 K1 128.4(2) . .
F12 Mo2 F11 K3 40.6(3) . .
F12 Mo2 F11 K4 -115.0(5) . .
F12 Mo2 O16 K3 -170.4(14) . 1_565
F12 K2 F5 Mo1 64.4(3) . .
F12 K2 F5 K3 167.2(2) . 2
F12 K2 F5 K4 -46.2(3) . 2_565
F12 K2 F7 Mo1 -80.5(3) . .
F12 K2 F7 K1 146.5(2) . 2
F12 K2 F7 K3 20.2(2) . .
F12 K2 F10 Mo1 169.5(6) . 2
F12 K2 F10 K1 62.6(9) . 2
F12 K2 F10 K3 -28.6(10) . 2
F12 K6 F12 Mo2 -136.7(14) 3_655 .
F12 K6 F12 K2 66.4(19) 3_655 .
F12 K6 F12 K3 -31.4(19) 3_655 .
F13 Mo3 F13 K2 -129.8(2) 3 2_554
F13 Mo3 F13 K3 92.7(6) 3 2_554
F13 Mo3 F13 K6 -40.6(4) 3 2_554
F13 Mo3 F15 K1 69.0(4) . .
F13 Mo3 F15 K1 151.2(8) 3 .
F13 Mo3 F15 K2 51.9(11) 3 2_554
F13 Mo3 F15 K2 -30.2(3) . 2_554
F13 Mo3 F15 K5 -147.8(3) . .
F13 Mo3 F15 K5 -65.7(10) 3 .
F13 Mo3 O18 K6 134.5(3) 3 2_564
F13 Mo3 O18 K6 -134.5(3) . 2_564
F13 K3 F2 Mo1 -92.9(3) 2 .
F13 K3 F2 Mo2 76.9(3) 2 .
F13 K3 F2 K1 173.5(2) 2 .
F13 K3 F7 Mo1 150.4(3) 2 .
F13 K3 F7 K1 -57.1(3) 2 2
F13 K3 F7 K2 40.1(2) 2 .
F13 K3 F11 Mo2 -45.4(4) 2 .
F13 K3 F11 K1 -137.7(2) 2 .
F13 K3 F11 K4 116.9(3) 2 .
F13 K3 F12 Mo2 -172.4(4) 2 .
F13 K3 F12 K2 -54.5(3) 2 .
F13 K3 F12 K6 52.2(3) 2 .
F13 K6 F12 Mo2 -145.4(6) 2 .
F13 K6 F12 K2 57.7(2) 2 .
F13 K6 F12 K3 -40.2(2) 2 .
F14 Mo3 F13 K2 -50.7(2) 1_545 2_554
F14 Mo3 F13 K3 171.8(7) 1_545 2_554
F14 Mo3 F13 K6 38.5(2) 1_545 2_554
F14 Mo3 F15 K1 148.5(5) 1_545 .
F14 Mo3 F15 K2 49.3(2) 1_545 2_554
F14 Mo3 F15 K5 -68.4(2) 1_545 .
F14 Mo4 F1 K2 -51.7(2) . 2_564
F14 Mo4 F1 K4 -165.3(3) . 2_565
F14 Mo4 F1 K5 65.6(3) . 1_565
F14 Mo4 F3 K1 160.5(5) . .
F14 Mo4 F3 K2 52.3(2) . 2_564
F14 Mo4 F3 K6 -39.7(2) . 2_564
F14 K6 F12 Mo2 165.7(5) 2_565 .
F14 K6 F12 K2 8.7(3) 2_565 .
F14 K6 F12 K3 -89.1(2) 2_565 .
F15 Mo3 F13 K2 29.3(3) . 2_554
F15 Mo3 F13 K2 -48.0(11) 3 2_554
F15 Mo3 F13 K3 174.5(7) 3 2_554
F15 Mo3 F13 K3 -108.1(7) . 2_554
F15 Mo3 F13 K6 118.5(3) . 2_554
F15 Mo3 F13 K6 41.2(11) 3 2_554
F15 Mo3 F15 K1 -131.5(3) 3 .
F15 Mo3 F15 K2 129.27(19) 3 2_554
F15 Mo3 F15 K5 11.7(4) 3 .
F15 Mo3 O18 K6 -44.9(2) . 2_564
F15 Mo3 O18 K6 44.9(2) 3 2_564
F15 K1 F2 Mo1 6.1(3) . .
F15 K1 F2 Mo2 -157.0(2) . .
F15 K1 F2 K3 103.1(2) . .
F15 K1 F3 Mo4 74.6(5) . .
F15 K1 F3 K2 -173.3(2) . 2_564
F15 K1 F3 K6 -81.8(3) . 2_564
F15 K1 F4 Mo1 112.8(3) . .
F15 K1 F4 K4 -135.0(2) . 2_565
F15 K1 F4 K5 -12.5(2) . .
F15 K1 F6 Mo2 130.8(3) . .
F15 K1 F6 K2 -88.6(3) . 2_564
F15 K1 F6 K4 23.7(4) . 2_565
F15 K1 F8 Mo2 10.1(6) . 2_564
F15 K1 F8 K2 102.2(3) . 2_564
F15 K1 F8 K4 -143.2(3) . .
F15 K1 F11 Mo2 -98.6(6) . .
F15 K1 F11 K3 9.9(7) . .
F15 K1 F11 K4 120.7(6) . .
F15 K5 F4 Mo1 -126.6(3) 3 .
F15 K5 F4 Mo1 -101.9(3) . .
F15 K5 F4 K1 11.6(2) . .
F15 K5 F4 K1 -13.1(3) 3 .
F15 K5 F4 K4 125.3(3) . 2_565
F15 K5 F4 K4 100.5(3) 3 2_565
F15 K5 F15 Mo3 -9.5(3) 3 .
F15 K5 F15 K1 140.32(18) 3 .
F15 K5 F15 K2 -122.45(16) 3 2_554
F15 K5 O19 Mo4 -28.16(14) 3 .
F15 K5 O19 Mo4 28.16(14) . .
F15 K5 O19 K4 -93.0(3) . 2_565
F15 K5 O19 K4 149.3(4) . 4_465
F15 K5 O19 K4 93.0(3) 3 4_465
F15 K5 O19 K4 -149.3(4) 3 2_565
O1 Mo4 F1 K2 -133.76(16) 3 2_564
O1 Mo4 F1 K4 112.64(19) 3 2_565
O1 Mo4 F1 K5 -16.4(4) 3 1_565
O1 Mo4 F3 K1 151.0(7) 3 .
O1 Mo4 F3 K2 42.8(10) 3 2_564
O1 Mo4 F3 K6 -49.2(10) 3 2_564
O1 Mo4 F14 Mo3 44.0(2) 3 1_565
O1 Mo4 F14 K2 -44.9(2) 3 4_464
O1 Mo4 F14 K2 132.9(3) 3 2_564
O1 Mo4 F14 K6 -136.0(2) 3 2_564
O1 Mo4 O19 K4 13.2(4) 3 4_465
O1 Mo4 O19 K4 -101.2(3) 3 2_565
O1 Mo4 O19 K5 136.0(2) 3 .
O1 K2 F5 Mo1 -147.6(2) 2_565 .
O1 K2 F5 K3 -44.8(3) 2_565 2
O1 K2 F5 K4 101.8(3) 2_565 2_565
O1 K2 F7 Mo1 146.9(3) 2_565 .
O1 K2 F7 K1 13.9(4) 2_565 2
O1 K2 F7 K3 -112.5(3) 2_565 .
O1 K2 F10 Mo1 -3.0(5) 2_565 2
O1 K2 F10 K1 -109.9(2) 2_565 2
O1 K2 F10 K3 158.9(3) 2_565 2
O1 K2 F12 Mo2 -135.5(3) 2_565 .
O1 K2 F12 K3 129.16(18) 2_565 .
O1 K2 F12 K6 25.7(3) 2_565 .
O1 K4 F8 Mo2 -50.8(3) 2_564 2_564
O1 K4 F8 K1 105.9(3) 2_564 .
O1 K4 F8 K2 -157.8(2) 2_564 2_564
O1 K4 F11 Mo2 160.8(4) 2_564 .
O1 K4 F11 K1 -87.0(3) 2_564 .
O1 K4 F11 K3 5.7(5) 2_564 .
O1 K5 F4 Mo1 -38.8(6) 3_545 .
O1 K5 F4 Mo1 -34.9(3) 1_545 .
O1 K5 F4 K1 78.6(2) 1_545 .
O1 K5 F4 K1 74.7(4) 3_545 .
O1 K5 F4 K4 -167.8(3) 1_545 2_565
O1 K5 F4 K4 -171.7(3) 3_545 2_565
O1 K5 F15 Mo3 100.4(3) 1_545 .
O1 K5 F15 Mo3 51.2(3) 3_545 .
O1 K5 F15 K1 -109.8(3) 1_545 .
O1 K5 F15 K1 -159.0(3) 3_545 .
O1 K5 F15 K2 -61.8(2) 3_545 2_554
O1 K5 F15 K2 -12.59(18) 1_545 2_554
O1 K5 O19 Mo4 -58.4(5) 3_545 .
O1 K5 O19 Mo4 58.4(5) 1_545 .
O1 K5 O19 K4 -179.5(3) 3_545 2_565
O1 K5 O19 K4 -62.8(8) 1_545 2_565
O1 K5 O19 K4 179.5(3) 1_545 4_465
O1 K5 O19 K4 62.8(8) 3_545 4_465
O3 Mo4 F1 K2 -61.2(10) 3 2_564
O3 Mo4 F1 K4 -174.8(8) 3 2_565
O3 Mo4 F1 K5 56.2(10) 3 1_565
O3 Mo4 F3 K1 -119.7(4) 3 .
O3 Mo4 F3 K2 132.19(15) 3 2_564
O3 Mo4 F3 K6 40.1(3) 3 2_564
O3 Mo4 F14 Mo3 133.00(19) 3 1_565
O3 Mo4 F14 K2 -138.1(3) 3 2_564
O3 Mo4 F14 K2 44.1(2) 3 4_464
O3 Mo4 F14 K6 -47.00(19) 3 2_564
O3 Mo4 O19 K4 -75.8(4) 3 4_465
O3 Mo4 O19 K4 169.8(3) 3 2_565
O3 Mo4 O19 K5 47.0(2) 3 .
O3 K2 F5 Mo1 128.0(3) 2_565 .
O3 K2 F5 K3 -129.2(3) 2_565 2
O3 K2 F5 K4 17.4(4) 2_565 2_565
O3 K2 F7 Mo1 -100.9(5) 2_565 .
O3 K2 F7 K1 126.1(4) 2_565 2
O3 K2 F7 K3 -0.3(6) 2_565 .
O3 K2 F10 Mo1 -26.8(7) 2_565 2
O3 K2 F10 K1 -133.7(2) 2_565 2
O3 K2 F10 K3 135.1(2) 2_565 2
O3 K2 F12 Mo2 -113.3(4) 2_565 .
O3 K2 F12 K3 151.4(2) 2_565 .
O3 K2 F12 K6 47.9(2) 2_565 .
O3 K6 F12 Mo2 112.8(5) 2_565 .
O3 K6 F12 Mo2 119.1(5) 4_565 .
O3 K6 F12 K2 -37.9(3) 4_565 .
O3 K6 F12 K2 -44.1(2) 2_565 .
O3 K6 F12 K3 -142.0(2) 2_565 .
O3 K6 F12 K3 -135.73(19) 4_565 .
O4 K4 F8 Mo2 53.4(3) 2_564 2_564
O4 K4 F8 K1 -149.9(3) 2_564 .
O4 K4 F8 K2 -53.6(3) 2_564 2_564
O4 K4 F11 Mo2 -15.4(7) 2_564 .
O4 K4 F11 K1 96.9(3) 2_564 .
O4 K4 F11 K3 -170.5(2) 2_564 .
O4 K5 F4 Mo1 151.6(2) 3 .
O4 K5 F4 K1 -94.9(4) 3 .
O4 K5 F4 K4 18.7(6) 3 2_565
O4 K5 F15 Mo3 -37.1(3) 3 .
O4 K5 F15 K1 112.7(3) 3 .
O4 K5 F15 K2 -150.1(2) 3 2_554
O4 K5 O19 Mo4 -95.0(2) 3 .
O4 K5 O19 K4 26.2(2) 3 4_465
O4 K5 O19 K4 143.9(5) 3 2_565
O5 K3 F2 Mo1 61.7(3) 2_554 .
O5 K3 F2 Mo2 -128.5(2) 2_554 .
O5 K3 F2 K1 -31.9(2) 2_554 .
O5 K3 F7 Mo1 -66.3(2) 2_554 .
O5 K3 F7 K1 86.3(3) 2_554 2
O5 K3 F7 K2 -176.56(19) 2_554 .
O5 K3 F11 Mo2 139.7(3) 2_554 .
O5 K3 F11 K1 47.4(2) 2_554 .
O5 K3 F11 K4 -57.9(3) 2_554 .
O5 K3 F12 Mo2 -4.6(7) 2_554 .
O5 K3 F12 K2 113.4(6) 2_554 .
O5 K3 F12 K6 -140.0(5) 2_554 .
O5 K4 F8 Mo2 99.2(3) 2_564 2_564
O5 K4 F8 K1 -104.2(4) 2_564 .
O5 K4 F8 K2 -7.9(2) 2_564 2_564
O5 K4 F11 Mo2 -25.6(5) 2_564 .
O5 K4 F11 K1 86.6(2) 2_564 .
O5 K4 F11 K3 179.2(3) 2_564 .
O6 K2 F5 Mo1 176.2(3) 2_565 .
O6 K2 F5 K3 -80.9(2) 2_565 2
O6 K2 F5 K4 65.7(3) 2_565 2_565
O6 K2 F7 Mo1 37.5(5) 2_565 .
O6 K2 F7 K1 -95.5(3) 2_565 2
O6 K2 F7 K3 138.2(2) 2_565 .
O6 K2 F10 Mo1 -77.1(6) 2_565 2
O6 K2 F10 K1 176.1(2) 2_565 2
O6 K2 F10 K3 84.9(3) 2_565 2
O6 K2 F12 Mo2 -55.5(4) 2_565 .
O6 K2 F12 K3 -150.8(2) 2_565 .
O6 K2 F12 K6 105.7(3) 2_565 .
O6 K4 F8 Mo2 -14.0(2) 2_564 2_564
O6 K4 F8 K1 142.6(4) 2_564 .
O6 K4 F8 K2 -121.0(3) 2_564 2_564
O6 K4 F11 Mo2 -110.6(5) 2_564 .
O6 K4 F11 K1 1.6(3) 2_564 .
O6 K4 F11 K3 94.2(3) 2_564 .
O7 K1 F2 Mo1 -84.5(2) 2_554 .
O7 K1 F2 Mo2 112.5(2) 2_554 .
O7 K1 F2 K3 12.5(2) 2_554 .
O7 K1 F3 Mo4 138.0(4) 2_554 .
O7 K1 F3 K2 -109.9(2) 2_554 2_564
O7 K1 F3 K6 -18.4(4) 2_554 2_564
O7 K1 F4 Mo1 55.2(4) 2_554 .
O7 K1 F4 K4 167.5(2) 2_554 2_565
O7 K1 F4 K5 -70.1(3) 2_554 .
O7 K1 F6 Mo2 -46.4(5) 2_554 .
O7 K1 F6 K2 94.1(4) 2_554 2_564
O7 K1 F6 K4 -153.5(3) 2_554 2_565
O7 K1 F8 Mo2 70.9(4) 2_554 2_564
O7 K1 F8 K2 163.1(2) 2_554 2_564
O7 K1 F8 K4 -82.4(4) 2_554 .
O7 K1 F11 Mo2 -165.9(3) 2_554 .
O7 K1 F11 K3 -57.4(2) 2_554 .
O7 K1 F11 K4 53.5(2) 2_554 .
O7 K1 F15 Mo3 -70.1(4) 2_554 .
O7 K1 F15 K2 36.44(19) 2_554 2_554
O7 K1 F15 K5 148.5(3) 2_554 .
O8 Mo2 F2 Mo1 5.9(11) 2_565 .
O8 Mo2 F2 K1 124.7(3) 2_565 .
O8 Mo2 F2 K3 -141.9(3) 2_565 .
O8 Mo2 F6 K1 -122.3(3) 2_565 .
O8 Mo2 F6 K2 125.0(5) 2_565 2_564
O8 Mo2 F6 K4 -15.8(2) 2_565 2_565
O8 Mo2 F11 K1 53.9(10) 2_565 .
O8 Mo2 F11 K3 -33.9(11) 2_565 .
O8 Mo2 F11 K4 170.6(8) 2_565 .
O8 Mo2 F12 K2 31.4(3) 2_565 .
O8 Mo2 F12 K3 127.7(2) 2_565 .
O8 Mo2 F12 K6 -123.3(5) 2_565 .
O8 Mo2 O16 K3 -83.5(14) 2_565 1_565
O10 Mo1 F2 Mo2 165.1(11) 2_554 .
O10 Mo1 F2 K1 45.9(2) 2_554 .
O10 Mo1 F2 K3 -46.9(3) 2_554 .
O10 Mo1 F4 K1 -32.4(3) 2_554 .
O10 Mo1 F4 K4 -137.9(3) 2_554 2_565
O10 Mo1 F4 K5 86.8(3) 2_554 .
O10 Mo1 F5 K2 -63.7(9) 2_554 .
O10 Mo1 F5 K3 -174.0(8) 2_554 2
O10 Mo1 F5 K4 57.0(9) 2_554 2_565
O10 Mo1 F7 K1 -117.1(4) 2_554 2
O10 Mo1 F7 K2 136.3(3) 2_554 .
O10 Mo1 F7 K3 33.6(2) 2_554 .
O10 Mo1 O17 K3 171.4(3) 2_554 2
O10 Mo1 O17 K4 26.5(8) 2_554 2
O10 K1 F2 Mo1 -36.3(2) 2_554 .
O10 K1 F2 Mo2 160.7(3) 2_554 .
O10 K1 F2 K3 60.7(2) 2_554 .
O10 K1 F3 Mo4 26.0(6) 2_554 .
O10 K1 F3 K2 138.2(2) 2_554 2_564
O10 K1 F3 K6 -130.4(3) 2_554 2_564
O10 K1 F4 Mo1 25.8(2) 2_554 .
O10 K1 F4 K4 138.0(3) 2_554 2_565
O10 K1 F4 K5 -99.5(3) 2_554 .
O10 K1 F6 Mo2 43.6(4) 2_554 .
O10 K1 F6 K2 -175.82(17) 2_554 2_564
O10 K1 F6 K4 -63.5(3) 2_554 2_565
O10 K1 F8 Mo2 123.5(4) 2_554 2_564
O10 K1 F8 K2 -144.3(2) 2_554 2_564
O10 K1 F8 K4 -29.7(5) 2_554 .
O10 K1 F11 Mo2 -90.9(2) 2_554 .
O10 K1 F11 K3 17.6(2) 2_554 .
O10 K1 F11 K4 128.4(2) 2_554 .
O10 K1 F15 Mo3 -147.3(5) 2_554 .
O10 K1 F15 K2 -40.70(17) 2_554 2_554
O10 K1 F15 K5 71.4(3) 2_554 .
O10 K3 F2 Mo1 35.7(2) 2_554 .
O10 K3 F2 Mo2 -154.5(4) 2_554 .
O10 K3 F2 K1 -57.9(2) 2_554 .
O10 K3 F7 Mo1 -25.97(17) 2_554 .
O10 K3 F7 K1 126.6(3) 2_554 2
O10 K3 F7 K2 -136.2(3) 2_554 .
O10 K3 F11 Mo2 75.5(3) 2_554 .
O10 K3 F11 K1 -16.78(19) 2_554 .
O10 K3 F11 K4 -122.1(3) 2_554 .
O10 K3 F12 Mo2 -53.7(3) 2_554 .
O10 K3 F12 K2 64.2(2) 2_554 .
O10 K3 F12 K6 170.9(2) 2_554 .
O12 K6 F12 Mo2 -136.7(14) 3_655 .
O12 K6 F12 K2 66.4(19) 3_655 .
O12 K6 F12 K3 -31.4(19) 3_655 .
O13 Mo3 F13 K2 -129.8(2) 3 2_554
O13 Mo3 F13 K3 92.7(6) 3 2_554
O13 Mo3 F13 K6 -40.6(4) 3 2_554
O13 Mo3 F15 K1 151.2(8) 3 .
O13 Mo3 F15 K2 51.9(11) 3 2_554
O13 Mo3 F15 K5 -65.7(10) 3 .
O13 Mo3 O18 K6 134.5(3) 3 2_564
O13 K3 F2 Mo1 -92.9(3) 2 .
O13 K3 F2 Mo2 76.9(3) 2 .
O13 K3 F2 K1 173.5(2) 2 .
O13 K3 F7 Mo1 150.4(3) 2 .
O13 K3 F7 K1 -57.1(3) 2 2
O13 K3 F7 K2 40.1(2) 2 .
O13 K3 F11 Mo2 -45.4(4) 2 .
O13 K3 F11 K1 -137.7(2) 2 .
O13 K3 F11 K4 116.9(3) 2 .
O13 K3 F12 Mo2 -172.4(4) 2 .
O13 K3 F12 K2 -54.5(3) 2 .
O13 K3 F12 K6 52.2(3) 2 .
O13 K6 F12 Mo2 -145.4(6) 2 .
O13 K6 F12 K2 57.7(2) 2 .
O13 K6 F12 K3 -40.2(2) 2 .
O15 Mo3 F13 K2 -48.0(11) 3 2_554
O15 Mo3 F13 K3 174.5(7) 3 2_554
O15 Mo3 F13 K6 41.2(11) 3 2_554
O15 Mo3 F15 K1 -131.5(3) 3 .
O15 Mo3 F15 K2 129.27(19) 3 2_554
O15 Mo3 F15 K5 11.7(4) 3 .
O15 Mo3 O18 K6 44.9(2) 3 2_564
O15 K5 F4 Mo1 -126.6(3) 3 .
O15 K5 F4 K1 -13.1(3) 3 .
O15 K5 F4 K4 100.5(3) 3 2_565
O15 K5 F15 Mo3 -9.5(3) 3 .
O15 K5 F15 K1 140.32(18) 3 .
O15 K5 F15 K2 -122.45(16) 3 2_554
O15 K5 O19 Mo4 -28.16(14) 3 .
O15 K5 O19 K4 -149.3(4) 3 2_565
O15 K5 O19 K4 93.0(3) 3 4_465
O16 Mo2 F6 K1 138.8(4) . .
O16 Mo2 F6 K2 26.1(6) . 2_564
O16 Mo2 F6 K4 -114.7(4) . 2_565
O16 Mo2 F11 K1 -132.6(3) . .
O16 Mo2 F11 K3 139.6(4) . .
O16 Mo2 F11 K4 -16.0(6) . .
O16 Mo2 F12 K2 130.1(4) . .
O16 Mo2 F12 K3 -133.6(3) . .
O16 Mo2 F12 K6 -24.6(6) . .
O16 K3 F2 Mo1 -4.6(3) 1_545 .
O16 K3 F2 Mo2 165.1(2) 1_545 .
O16 K3 F2 K1 -98.3(2) 1_545 .
O16 K3 F7 Mo1 -109.0(3) 1_545 .
O16 K3 F7 K1 43.6(3) 1_545 2
O16 K3 F7 K2 140.7(3) 1_545 .
O16 K3 F11 Mo2 78.4(9) 1_545 .
O16 K3 F11 K1 -13.9(8) 1_545 .
O16 K3 F11 K4 -119.2(7) 1_545 .
O16 K3 F12 Mo2 -127.7(3) 1_545 .
O16 K3 F12 K2 -9.7(4) 1_545 .
O16 K3 F12 K6 96.9(4) 1_545 .
O17 Mo1 F4 K1 -133.8(3) . .
O17 Mo1 F4 K4 120.7(4) . 2_565
O17 Mo1 F4 K5 -14.6(4) . .
O17 Mo1 F5 K2 119.5(4) . .
O17 Mo1 F5 K3 9.2(4) . 2
O17 Mo1 F5 K4 -119.7(4) . 2_565
O17 Mo1 F7 K1 -15.1(5) . 2
O17 Mo1 F7 K2 -121.7(4) . .
O17 Mo1 F7 K3 135.6(3) . .
O17 K3 F2 Mo1 120.8(2) 2_554 .
O17 K3 F2 Mo2 -69.5(3) 2_554 .
O17 K3 F2 K1 27.2(2) 2_554 .
O17 K3 F7 Mo1 -13.5(5) 2_554 .
O17 K3 F7 K1 139.1(4) 2_554 2
O17 K3 F7 K2 -123.7(4) 2_554 .
O17 K3 F11 Mo2 171.7(4) 2_554 .
O17 K3 F11 K1 79.4(2) 2_554 .
O17 K3 F11 K4 -25.9(3) 2_554 .
O17 K3 F12 Mo2 47.9(3) 2_554 .
O17 K3 F12 K2 165.9(2) 2_554 .
O17 K3 F12 K6 -87.5(3) 2_554 .
O17 K4 F8 Mo2 -105.5(3) 2_554 2_564
O17 K4 F8 K1 51.1(3) 2_554 .
O17 K4 F8 K2 147.4(3) 2_554 2_564
O17 K4 F11 Mo2 -178.5(6) 2_554 .
O17 K4 F11 K1 -66.3(3) 2_554 .
O17 K4 F11 K3 26.3(3) 2_554 .
O18 Mo3 F13 K2 130.4(4) . 2_554
O18 Mo3 F13 K3 -7.1(8) . 2_554
O18 Mo3 F13 K6 -140.4(4) . 2_554
O18 Mo3 F15 K1 -30.4(5) . .
O18 Mo3 F15 K2 -129.7(4) . 2_554
O18 Mo3 F15 K5 112.7(4) . .
O18 K6 F12 Mo2 52.2(6) 2_565 .
O18 K6 F12 K2 -104.8(4) 2_565 .
O18 K6 F12 K3 157.4(3) 2_565 .
O19 Mo4 F1 K2 128.5(3) . 2_564
O19 Mo4 F1 K4 14.9(4) . 2_565
O19 Mo4 F1 K5 -114.2(4) . 1_565
O19 Mo4 F3 K1 -19.4(6) . .
O19 Mo4 F3 K2 -127.5(4) . 2_564
O19 Mo4 F3 K6 140.5(4) . 2_564
O19 K5 F4 Mo1 163.7(5) . .
O19 K5 F4 K1 -82.8(4) . .
O19 K5 F4 K4 30.8(4) . 2_565
O19 K5 F15 Mo3 -96.5(3) . .
O19 K5 F15 K1 53.3(3) . .
O19 K5 F15 K2 150.5(2) . 2_554
